data_7122187
loop_
_publ_author_name
'Zhao, Peng'
'Wu, Simeng'
'Ke, Chaoqi'
'Liu, Xiaohua'
'Feng, Xiaoming'

_publ_section_title
;
 Chiral Lewis acid-catalyzed enantioselective cyclopropanation and C-H
 insertion reactions of vinyl ketones with \a-diazoesters.
;
_journal_issue 70
_journal_name_full 'Chemical communications (Cambridge, England)'
_journal_page_first 9837
_journal_page_last 9840
_journal_paper_doi 10.1039/c8cc05420g
_journal_volume 54
_journal_year 2018
_chemical_absolute_configuration ad
_chemical_formula_moiety '6(C25 H22 O3)'
_chemical_formula_sum 'C150 H132 O18'
_chemical_formula_weight 2222.55
_space_group_crystal_system monoclinic
_space_group_IT_number 4
_space_group_name_Hall 'P 2yb'
_space_group_name_H-M_alt 'P 1 21 1'
_symmetry_space_group_name_Hall 'P 2yb'
_symmetry_space_group_name_H-M 'P 1 21 1'
_atom_sites_solution_hydrogens geom
_atom_sites_solution_primary direct
_audit_creation_date 2017-06-29
_audit_creation_method
;
Olex2 1.2
(compiled 2016.02.19 svn.r3266 for OlexSys, GUI svn.r5155)
;
_audit_update_record
;
2018-05-17 deposited with the CCDC.
2018-08-09 downloaded from the CCDC.
;
_cell_angle_alpha 90
_cell_angle_beta 108.5840(14)
_cell_angle_gamma 90
_cell_formula_units_Z 2
_cell_length_a 16.42491(19)
_cell_length_b 18.47453(19)
_cell_length_c 20.7026(3)
_cell_measurement_reflns_used 13889
_cell_measurement_temperature 150
_cell_measurement_theta_max 72.5750
_cell_measurement_theta_min 4.1380
_cell_volume 5954.49(14)
_computing_cell_refinement
;
CrysAlisPro, Agilent Technologies,
Version 1.171.37.35 (release 13-08-2014 CrysAlis171 .NET)
(compiled Aug 13 2014,18:06:01)
;
_computing_data_collection
;
CrysAlisPro, Agilent Technologies,
Version 1.171.37.35 (release 13-08-2014 CrysAlis171 .NET)
(compiled Aug 13 2014,18:06:01)
;
_computing_data_reduction
;
CrysAlisPro, Agilent Technologies,
Version 1.171.37.35 (release 13-08-2014 CrysAlis171 .NET)
(compiled Aug 13 2014,18:06:01)
;
_computing_molecular_graphics 'Olex2 (Dolomanov et al., 2009)'
_computing_publication_material 'Olex2 (Dolomanov et al., 2009)'
_computing_structure_refinement 'ShelXL (Sheldrick, 2015)'
_computing_structure_solution 'ShelXT (Sheldrick, 2015)'
_diffrn_ambient_environment air
_diffrn_ambient_temperature 150
_diffrn_detector 'CCD plate'
_diffrn_detector_area_resol_mean 15.9595
_diffrn_detector_type EosS2
_diffrn_measured_fraction_theta_full 0.999
_diffrn_measured_fraction_theta_max 0.976
_diffrn_measurement_details
;
#__ type_ start__ end____ width___ exp.time_
  1 omega  -31.00   63.00   1.0000    1.6200
omega____ theta____ kappa____ phi______ frames
    -       36.4171  -77.0000 -120.0000 94

#__ type_ start__ end____ width___ exp.time_
  2 omega   10.00  104.00   1.0000    1.6200
omega____ theta____ kappa____ phi______ frames
    -       36.4171   77.0000  -90.0000 94

#__ type_ start__ end____ width___ exp.time_
  3 omega    1.00   75.00   1.0000    1.6200
omega____ theta____ kappa____ phi______ frames
    -       36.4171  -99.0000  -60.0000 74

#__ type_ start__ end____ width___ exp.time_
  4 omega  -31.00   53.00   1.0000    1.6200
omega____ theta____ kappa____ phi______ frames
    -       36.4171  -57.0000  -90.0000 84

#__ type_ start__ end____ width___ exp.time_
  5 omega   20.00  104.00   1.0000    1.6200
omega____ theta____ kappa____ phi______ frames
    -       36.4171   57.0000  150.0000 84

#__ type_ start__ end____ width___ exp.time_
  6 omega   20.00  104.00   1.0000    1.6200
omega____ theta____ kappa____ phi______ frames
    -       36.4171   57.0000   60.0000 84

#__ type_ start__ end____ width___ exp.time_
  7 omega    1.00   75.00   1.0000    1.6200
omega____ theta____ kappa____ phi______ frames
    -       36.4171  -99.0000    0.0000 74

#__ type_ start__ end____ width___ exp.time_
  8 omega   20.00  104.00   1.0000    1.6200
omega____ theta____ kappa____ phi______ frames
    -       36.4171   57.0000   30.0000 84

#__ type_ start__ end____ width___ exp.time_
  9 omega  -33.00   55.00   1.0000    1.6200
omega____ theta____ kappa____ phi______ frames
    -       36.4171  -38.0000  150.0000 88

#__ type_ start__ end____ width___ exp.time_
 10 omega   57.00  150.00   1.0000   12.0000
omega____ theta____ kappa____ phi______ frames
    -      108.0000  178.0000   30.0000 93

#__ type_ start__ end____ width___ exp.time_
 11 omega   39.00  106.00   1.0000   12.0000
omega____ theta____ kappa____ phi______ frames
    -      108.0000  -94.0000 -150.0000 67

#__ type_ start__ end____ width___ exp.time_
 12 omega   49.00   76.00   1.0000   12.0000
omega____ theta____ kappa____ phi______ frames
    -      108.0000  -45.0000  -90.0000 27

#__ type_ start__ end____ width___ exp.time_
 13 omega   47.00   97.00   1.0000   12.0000
omega____ theta____ kappa____ phi______ frames
    -      108.0000  -45.0000  120.0000 50

#__ type_ start__ end____ width___ exp.time_
 14 omega   38.00   72.00   1.0000   12.0000
omega____ theta____ kappa____ phi______ frames
    -      108.0000  -30.0000  -30.0000 34

#__ type_ start__ end____ width___ exp.time_
 15 omega   38.00   91.00   1.0000   12.0000
omega____ theta____ kappa____ phi______ frames
    -      108.0000  -30.0000    0.0000 53

#__ type_ start__ end____ width___ exp.time_
 16 omega   43.00   70.00   1.0000   12.0000
omega____ theta____ kappa____ phi______ frames
    -      108.0000  -30.0000  -60.0000 27

#__ type_ start__ end____ width___ exp.time_
 17 omega   93.00  175.00   1.0000   12.0000
omega____ theta____ kappa____ phi______ frames
    -      108.0000   45.0000  150.0000 82

#__ type_ start__ end____ width___ exp.time_
 18 omega   57.00   91.00   1.0000   12.0000
omega____ theta____ kappa____ phi______ frames
    -      108.0000  -30.0000   30.0000 34

#__ type_ start__ end____ width___ exp.time_
 19 omega   41.00  135.00   1.0000   12.0000
omega____ theta____ kappa____ phi______ frames
    -      108.0000  -77.0000   30.0000 94
;
_diffrn_measurement_device 'four-circle diffractometer'
_diffrn_measurement_device_type 'New Gemini, Dual, Cu at zero, EosS2'
_diffrn_measurement_method '\w scans'
_diffrn_orient_matrix_UB_11 0.0846311000
_diffrn_orient_matrix_UB_12 0.0153371000
_diffrn_orient_matrix_UB_13 -0.0146804000
_diffrn_orient_matrix_UB_21 0.0459818000
_diffrn_orient_matrix_UB_22 0.0118789000
_diffrn_orient_matrix_UB_23 0.0766651000
_diffrn_orient_matrix_UB_31 0.0226655000
_diffrn_orient_matrix_UB_32 -0.0810933000
_diffrn_orient_matrix_UB_33 0.0084528000
_diffrn_radiation_monochromator graphite
_diffrn_radiation_probe x-ray
_diffrn_radiation_type CuK\a
_diffrn_radiation_wavelength 1.54184
_diffrn_reflns_av_R_equivalents 0.0336
_diffrn_reflns_av_unetI/netI 0.0394
_diffrn_reflns_Laue_measured_fraction_full 0.999
_diffrn_reflns_Laue_measured_fraction_max 0.976
_diffrn_reflns_limit_h_max 20
_diffrn_reflns_limit_h_min -17
_diffrn_reflns_limit_k_max 14
_diffrn_reflns_limit_k_min -22
_diffrn_reflns_limit_l_max 24
_diffrn_reflns_limit_l_min -25
_diffrn_reflns_number 34181
_diffrn_reflns_point_group_measured_fraction_full 0.736
_diffrn_reflns_point_group_measured_fraction_max 0.710
_diffrn_reflns_theta_full 67.684
_diffrn_reflns_theta_max 72.624
_diffrn_reflns_theta_min 4.507
_diffrn_source 'Enhance (Cu) X-ray Source'
_exptl_absorpt_coefficient_mu 0.640
_exptl_absorpt_correction_T_max 1.00000
_exptl_absorpt_correction_T_min 0.67158
_exptl_absorpt_correction_type multi-scan
_exptl_absorpt_process_details
;
CrysAlisPro, Agilent Technologies,
Version 1.171.37.35 (release 13-08-2014 CrysAlis171 .NET)
(compiled Aug 13 2014,18:06:01)
Empirical absorption correction using spherical harmonics,
 implemented in SCALE3 ABSPACK scaling algorithm.
;
_exptl_crystal_colour 'clear light colourless'
_exptl_crystal_colour_lustre clear
_exptl_crystal_colour_modifier light
_exptl_crystal_colour_primary colourless
_exptl_crystal_density_diffrn 1.240
_exptl_crystal_description block
_exptl_crystal_F_000 2352
_exptl_crystal_size_max 0.55
_exptl_crystal_size_mid 0.5
_exptl_crystal_size_min 0.4
_refine_diff_density_max 0.592
_refine_diff_density_min -0.300
_refine_diff_density_rms 0.052
_refine_ls_abs_structure_details
;
 Flack x determined using 3506 quotients [(I+)-(I-)]/[(I+)+(I-)]
 (Parsons, Flack and Wagner, Acta Cryst. B69 (2013) 249-259).
;
_refine_ls_abs_structure_Flack 0.07(9)
_refine_ls_extinction_method none
_refine_ls_goodness_of_fit_ref 1.024
_refine_ls_hydrogen_treatment constr
_refine_ls_matrix_type full
_refine_ls_number_parameters 1519
_refine_ls_number_reflns 16801
_refine_ls_number_restraints 1
_refine_ls_restrained_S_all 1.024
_refine_ls_R_factor_all 0.0629
_refine_ls_R_factor_gt 0.0524
_refine_ls_shift/su_max 0.000
_refine_ls_shift/su_mean 0.000
_refine_ls_structure_factor_coef Fsqd
_refine_ls_weighting_details 'w=1/[\s^2^(Fo^2^)+(0.0958P)^2^] where P=(Fo^2^+2Fc^2^)/3'
_refine_ls_weighting_scheme calc
_refine_ls_wR_factor_gt 0.1333
_refine_ls_wR_factor_ref 0.1437
_reflns_Friedel_coverage 0.408
_reflns_Friedel_fraction_full 0.455
_reflns_Friedel_fraction_max 0.426
_reflns_number_gt 13826
_reflns_number_total 16801
_reflns_threshold_expression 'I > 2\s(I)'
_cod_data_source_file c8cc05420g2.cif
_cod_data_source_block fxm-wsm-157u-150k
_cod_depositor_comments 'Adding full bibliography for 7122187--7122188.cif.'
_cod_original_cell_volume 5954.50(14)
_cod_database_code 7122187
_shelx_space_group_comment
;
The symmetry employed for this shelxl refinement is uniquely defined
by the following loop, which should always be used as a source of
symmetry information in preference to the above space-group names.
They are only intended as comments.
;
_reflns_odcompleteness_completeness 99.87
_reflns_odcompleteness_iscentric 1
_reflns_odcompleteness_theta 66.97
_olex2_refinement_description
;
1. Fixed Uiso
 At 1.2 times of:
  All C(H) groups, All C(H,H) groups
 At 1.5 times of:
  All C(H,H,H) groups
2.a Secondary CH2 refined with riding coordinates:
 C01A(H01A,H01B), C01J(H01C,H01D), C020(H02A,H02B), C023(H02Q,H02S), C029(H02,
 H), C02E(H02F,H02G), C02T(H02C,H02D), C02X(H1AA,HA), C037(H03M,H03O),
 C038(H03F,H03G), C03F(H03I,H03J), C03I(H03B,H03C)
2.b Aromatic/amide H refined with riding coordinates:
 C00U(H00U), C00X(H00X), C011(H011), C015(H015), C018(H018), C01E(H01E),
 C01F(H01F), C01G(H01G), C01K(H01K), C01P(H01P), C01Q(H01Q), C01T(H01T),
 C01U(H01U), C01V(H01V), C01W(H01W), C01X(H01X), C01Y(H01Y), C024(H024),
 C025(H025), C028(H028), C02A(H02K), C02C(H02E), C02D(H02T), C02F(H02H),
 C02G(H02I), C02H(H02M), C02J(H02J), C02K(H02N), C02L(H02L), C02N(H02O),
 C02O(H02X), C02P(H02P), C02Q(H0AA), C02R(H02R), C02S(H02Y), C02U(H02U),
 C02V(H02V), C02W(H02W), C02Y(H02Z), C02Z(H2AA), C030(H030), C031(H031),
 C032(H032), C033(H033), C034(H034), C035(H035), C036(H036), C039(H039),
 C03A(H03A), C03B(H3AA), C03C(H03H), C03D(H03D), C03E(H03E), C03G(H4AA),
 C03H(H5AA), C03J(H03R), C03K(H03K), C03L(H03L), C03N(H03N), C03O(H6AA),
 C03P(H03P), C03Q(H03Q), C03R(H03S), C03S(H03T), C03T(H03U), C03U(H03),
 C03V(H03V), C03W(H03W), C03X(H03X), C03Y(H03Y), C03Z(H03Z), C040(H040),
 C041(H041), C042(H042), C043(H043), C044(H044), C045(H045), C046(H046),
 C047(H047), C048(H048), C04A(H04A), C04B(H04W), C04C(H04K), C04D(H04L),
 C04F(H04M), C04G(H04X), C04J(H04U), C04K(H04Y), C04L(H04Q), C04O(H04V)
2.c Idealised Me refined as rotating group:
 C049(H04H,H04I,H04J), C04E(H04E,H04F,H04G), C04H(H04N,H04O,H04P), C04I(H04R,
 H04S,H04T), C04M(H04Z,HB,HC), C04N(H04B,H04C,H04D)
;
_shelx_shelxl_version_number 2014/7
_olex2_date_sample_data_collection 2017-06-28
_olex2_submission_special_instructions 'No special instructions were received'

loop_
_space_group_symop_operation_xyz
'x, y, z'
'-x, y+1/2, -z'

loop_
_atom_site_label
_atom_site_type_symbol
_atom_site_fract_x
_atom_site_fract_y
_atom_site_fract_z
_atom_site_U_iso_or_equiv
_atom_site_adp_type
_atom_site_occupancy
_atom_site_site_symmetry_order
_atom_site_calc_flag
_atom_site_refinement_flags_posn
O001 O 0.69476(14) 0.16188(14) 0.75245(12) 0.0388(6) Uani 1 1 d .
O002 O 0.69895(14) -0.00736(15) 0.25580(12) 0.0401(6) Uani 1 1 d .
O003 O 0.74269(17) 1.02889(13) 0.59708(13) 0.0415(6) Uani 1 1 d .
O004 O 0.68588(16) 0.32411(15) 0.23535(13) 0.0419(6) Uani 1 1 d .
O005 O 0.72206(17) 0.87030(13) 0.09229(14) 0.0430(6) Uani 1 1 d .
O006 O 0.71923(17) 0.70120(13) 0.58352(13) 0.0425(6) Uani 1 1 d .
O007 O 0.67531(15) 0.84650(15) 0.74957(13) 0.0429(6) Uani 1 1 d .
O008 O 0.66375(15) 0.50808(17) 0.73270(13) 0.0483(7) Uani 1 1 d .
O009 O 0.66110(15) 0.66590(16) 0.23151(14) 0.0471(7) Uani 1 1 d .
O00A O 0.80167(19) 0.53157(13) 0.12686(14) 0.0453(6) Uani 1 1 d .
O00B O 0.71919(16) 0.27234(16) 0.80014(14) 0.0486(7) Uani 1 1 d .
O00C O 0.71530(16) 0.95784(16) 0.79052(13) 0.0480(7) Uani 1 1 d .
O00D O 0.73137(17) 0.10029(16) 0.30739(14) 0.0501(7) Uani 1 1 d .
O00E O 0.70217(17) 0.61815(19) 0.77705(14) 0.0559(8) Uani 1 1 d .
O00F O 0.70611(17) 0.77205(18) 0.28212(14) 0.0538(7) Uani 1 1 d .
O00G O 0.72435(18) 0.42810(17) 0.29256(14) 0.0509(7) Uani 1 1 d .
O00H O 0.7902(3) 0.36028(15) 0.62483(17) 0.0697(10) Uani 1 1 d .
O00I O 0.8148(2) 0.19060(15) 0.13811(17) 0.0662(9) Uani 1 1 d .
C00J C 0.74107(18) 0.96501(17) 0.58456(16) 0.0293(6) Uani 1 1 d .
C00K C 0.71933(19) 0.80797(18) 0.07458(17) 0.0302(6) Uani 1 1 d .
C00L C 0.72145(19) 0.63793(18) 0.57028(16) 0.0300(7) Uani 1 1 d .
C00M C 0.73223(19) 0.22738(19) 0.76285(16) 0.0320(7) Uani 1 1 d .
C00N C 0.59549(19) 0.74904(18) 0.10074(16) 0.0303(7) Uani 1 1 d .
C00O C 0.6373(2) 0.4211(2) 0.11101(16) 0.0345(7) Uani 1 1 d .
C00P C 0.6431(2) 0.23874(19) 0.62049(16) 0.0329(7) Uani 1 1 d .
C00Q C 0.60038(19) 0.57648(18) 0.59810(15) 0.0287(6) Uani 1 1 d .
C00R C 0.61776(19) 0.90698(18) 0.61235(15) 0.0290(6) Uani 1 1 d .
C00S C 0.77011(19) 0.91064(17) 0.70543(16) 0.0278(6) Uani 1 1 d .
C00T C 0.7413(2) 0.0555(2) 0.26854(17) 0.0347(7) Uani 1 1 d .
C00U C 0.78441(19) 0.66384(19) 0.47892(17) 0.0337(7) Uani 1 1 d .
H00U H 0.7984 0.7106 0.4983 0.040 Uiso 1 1 calc R
C00V C 0.71426(19) 0.91122(17) 0.63008(16) 0.0276(6) Uani 1 1 d .
C00W C 0.7714(2) 0.47596(17) 0.09738(17) 0.0321(7) Uani 1 1 d .
C00X C 0.80146(18) 0.9849(2) 0.49071(17) 0.0341(7) Uani 1 1 d .
H00X H 0.8199 1.0312 0.5098 0.041 Uiso 1 1 calc R
C00Y C 0.74437(18) 0.61421(17) 0.50941(16) 0.0281(6) Uani 1 1 d .
C00Z C 0.71874(19) 0.9085(2) 0.75367(17) 0.0334(7) Uani 1 1 d .
C010 C 0.69669(19) 0.58112(17) 0.61411(16) 0.0287(6) Uani 1 1 d .
C011 C 0.5735(2) 0.84540(19) 0.58259(17) 0.0335(7) Uani 1 1 d .
H011 H 0.6040 0.8053 0.5730 0.040 Uiso 1 1 calc R
C012 C 0.7302(2) 0.3863(2) 0.24994(17) 0.0345(7) Uani 1 1 d .
C013 C 0.69125(19) 0.74952(18) 0.11468(16) 0.0305(7) Uani 1 1 d .
C014 C 0.6521(2) 0.07906(19) 0.12796(16) 0.0353(7) Uani 1 1 d .
C015 C 0.5558(2) 0.5145(2) 0.56857(16) 0.0360(7) Uani 1 1 d .
H015 H 0.5861 0.4746 0.5584 0.043 Uiso 1 1 calc R
C016 C 0.75960(18) 0.93795(17) 0.52313(16) 0.0290(7) Uani 1 1 d .
C017 C 0.90963(18) 0.9347(2) 0.79864(17) 0.0346(8) Uani 1 1 d .
C018 C 0.7843(2) 0.8368(2) -0.01494(19) 0.0374(8) Uani 1 1 d .
H018 H 0.8031 0.8813 0.0081 0.045 Uiso 1 1 calc R
C019 C 0.7345(2) 0.41810(18) 0.13203(17) 0.0332(7) Uani 1 1 d .
C01A C 0.76915(19) 0.84711(18) 0.65960(16) 0.0303(6) Uani 1 1 d .
H01A H 0.8208 0.8389 0.6458 0.036 Uiso 1 1 calc R
H01B H 0.7399 0.8024 0.6668 0.036 Uiso 1 1 calc R
C01B C 0.7990(2) 0.06579(18) 0.22590(17) 0.0324(7) Uani 1 1 d .
C01C C 0.76822(19) 0.46391(19) 0.02495(17) 0.0321(7) Uani 1 1 d .
C01D C 0.70558(19) 0.5710(2) 0.73831(16) 0.0372(8) Uani 1 1 d .
C01E C 0.7458(2) 0.8507(2) 0.43400(18) 0.0387(8) Uani 1 1 d .
H01E H 0.7260 0.8050 0.4140 0.046 Uiso 1 1 calc R
C01F C 0.7333(2) 0.87039(19) 0.49446(17) 0.0325(7) Uani 1 1 d .
H01F H 0.7065 0.8375 0.5167 0.039 Uiso 1 1 calc R
C01G C 0.6003(2) 0.1765(2) 0.59061(17) 0.0365(7) Uani 1 1 d .
H01G H 0.6321 0.1357 0.5842 0.044 Uiso 1 1 calc R
C01H C 0.73907(19) 0.78775(17) 0.01127(17) 0.0305(7) Uani 1 1 d .
C01I C 0.75471(18) 0.57708(18) 0.68915(16) 0.0306(7) Uani 1 1 d .
C01J C 0.8492(2) 0.95834(19) 0.72970(17) 0.0349(7) Uani 1 1 d .
H01C H 0.8311 1.0090 0.7329 0.042 Uiso 1 1 calc R
H01D H 0.8802 0.9569 0.6958 0.042 Uiso 1 1 calc R
C01K C 0.7940(2) 0.5196(2) -0.00886(18) 0.0376(8) Uani 1 1 d .
H01K H 0.8082 0.5654 0.0127 0.045 Uiso 1 1 calc R
C01L C 0.7401(2) 0.24425(18) 0.64400(17) 0.0323(7) Uani 1 1 d .
C01M C 0.7805(2) 0.11665(19) 0.04045(18) 0.0350(7) Uani 1 1 d .
C01N C 0.75114(19) 0.73697(18) 0.18848(17) 0.0313(7) Uani 1 1 d .
C01O C 0.77427(19) 0.27898(18) 0.53423(17) 0.0302(7) Uani 1 1 d .
C01P C 0.5552(2) 0.6344(2) 0.61281(17) 0.0352(7) Uani 1 1 d .
H01P H 0.5848 0.6771 0.6327 0.042 Uiso 1 1 calc R
C01Q C 0.8040(2) 0.6459(2) 0.42097(18) 0.0396(8) Uani 1 1 d .
H01Q H 0.8325 0.6799 0.4012 0.048 Uiso 1 1 calc R
C01R C 0.7488(2) 0.07815(19) 0.15022(18) 0.0352(7) Uani 1 1 d .
C01S C 0.70499(19) 0.7278(2) 0.23949(18) 0.0376(8) Uani 1 1 d .
C01T C 0.4849(2) 0.8419(2) 0.56662(19) 0.0411(8) Uani 1 1 d .
H01T H 0.4548 0.7999 0.5453 0.049 Uiso 1 1 calc R
C01U C 0.5561(2) 0.8069(2) 0.12249(18) 0.0379(7) Uani 1 1 d .
H01U H 0.5896 0.8466 0.1456 0.045 Uiso 1 1 calc R
C01V C 0.5452(2) 0.6922(2) 0.06639(17) 0.0382(8) Uani 1 1 d .
H01V H 0.5714 0.6526 0.0514 0.046 Uiso 1 1 calc R
C01W C 0.5729(2) 0.96526(19) 0.62659(17) 0.0349(7) Uani 1 1 d .
H01W H 0.6026 1.0079 0.6466 0.042 Uiso 1 1 calc R
C01X C 0.5116(2) 0.1734(2) 0.57005(19) 0.0440(9) Uani 1 1 d .
H01X H 0.4828 0.1304 0.5500 0.053 Uiso 1 1 calc R
C01Y C 0.7968(2) 0.3326(2) 0.49580(18) 0.0364(7) Uani 1 1 d .
H01Y H 0.8072 0.3806 0.5130 0.044 Uiso 1 1 calc R
C01Z C 0.7902(2) 0.23805(18) 0.72060(17) 0.0305(7) Uani 1 1 d .
C020 C 0.7956(2) 0.17976(17) 0.67158(17) 0.0314(7) Uani 1 1 d .
H02A H 0.8500 0.1753 0.6609 0.038 Uiso 1 1 calc R
H02B H 0.7665 0.1332 0.6734 0.038 Uiso 1 1 calc R
C021 C 0.9360(2) 0.0702(2) 0.3266(2) 0.0401(8) Uani 1 1 d .
C022 C 0.8957(2) 0.5968(2) 0.78107(19) 0.0439(9) Uani 1 1 d .
C023 C 0.8344(2) 0.7789(2) 0.21577(18) 0.0368(7) Uani 1 1 d .
H02Q H 0.8216 0.8287 0.2273 0.044 Uiso 1 1 calc R
H02S H 0.8622 0.7822 0.1799 0.044 Uiso 1 1 calc R
C024 C 0.9662(2) 0.1899(2) 0.8223(2) 0.0421(8) Uani 1 1 d .
H024 H 0.9531 0.1619 0.7818 0.051 Uiso 1 1 calc R
C025 C 0.9400(2) 0.8646(2) 0.81101(19) 0.0412(8) Uani 1 1 d .
H025 H 0.9216 0.8293 0.7760 0.049 Uiso 1 1 calc R
C026 C 0.7708(2) 0.30020(19) 0.60307(19) 0.0389(8) Uani 1 1 d .
C027 C 0.7845(2) 0.13341(19) 0.1119(2) 0.0414(8) Uani 1 1 d .
C028 C 0.4677(2) 0.5107(2) 0.55393(18) 0.0462(9) Uani 1 1 d .
H028 H 0.4375 0.4684 0.5335 0.055 Uiso 1 1 calc R
C029 C 0.8341(2) 0.6239(2) 0.71374(18) 0.0382(8) Uani 1 1 d .
H02 H 0.8170 0.6742 0.7195 0.046 Uiso 1 1 calc R
H H 0.8638 0.6241 0.6790 0.046 Uiso 1 1 calc R
C02A C 0.8160(2) 0.9643(2) 0.43120(18) 0.0427(9) Uani 1 1 d .
H02K H 0.8457 0.9959 0.4102 0.051 Uiso 1 1 calc R
C02B C 0.9264(2) 0.2557(2) 0.82049(19) 0.0386(8) Uani 1 1 d .
C02C C 0.7551(2) 0.0488(2) 0.00998(18) 0.0391(8) Uani 1 1 d .
H02E H 0.7366 0.0119 0.0341 0.047 Uiso 1 1 calc R
C02D C 0.7285(2) 0.7082(2) -0.08308(19) 0.0446(9) Uani 1 1 d .
H02T H 0.7089 0.6642 -0.1067 0.054 Uiso 1 1 calc R
C02E C 0.7986(2) 0.00935(18) 0.17356(16) 0.0329(7) Uani 1 1 d .
H02F H 0.7655 -0.0355 0.1732 0.040 Uiso 1 1 calc R
H02G H 0.8521 0.0025 0.1620 0.040 Uiso 1 1 calc R
C02F C 0.9723(2) 0.0034(2) 0.3245(2) 0.0446(9) Uani 1 1 d .
H02H H 0.9597 -0.0210 0.2820 0.054 Uiso 1 1 calc R
C02G C 0.8071(2) 0.1691(2) 0.00354(19) 0.0406(8) Uani 1 1 d .
H02I H 0.8238 0.2153 0.0233 0.049 Uiso 1 1 calc R
C02H C 0.4844(2) 0.9611(2) 0.61149(19) 0.0414(8) Uani 1 1 d .
H02M H 0.4538 1.0008 0.6217 0.050 Uiso 1 1 calc R
C02I C 0.8958(2) 0.7435(2) 0.2785(2) 0.0443(9) Uani 1 1 d .
C02J C 0.7667(2) 0.1934(2) 0.44500(18) 0.0407(8) Uani 1 1 d .
H02J H 0.7562 0.1457 0.4272 0.049 Uiso 1 1 calc R
C02K C 0.9370(2) 0.9850(3) 0.8508(2) 0.0477(9) Uani 1 1 d .
H02N H 0.9167 1.0334 0.8433 0.057 Uiso 1 1 calc R
C02L C 0.6028(2) 0.0205(2) 0.09676(18) 0.0403(8) Uani 1 1 d .
H02L H 0.6301 -0.0220 0.0880 0.048 Uiso 1 1 calc R
C02M C 0.7857(2) 0.39928(18) 0.20639(18) 0.0329(7) Uani 1 1 d .
C02N C 0.7875(2) 0.8977(2) 0.40221(19) 0.0429(9) Uani 1 1 d .
H02O H 0.7963 0.8841 0.3607 0.051 Uiso 1 1 calc R
C02O C 0.8022(2) 0.8215(2) -0.0746(2) 0.0463(9) Uani 1 1 d .
H02X H 0.8340 0.8550 -0.0919 0.056 Uiso 1 1 calc R
C02P C 0.7594(2) 0.20891(19) 0.50828(17) 0.0353(7) Uani 1 1 d .
H02P H 0.7442 0.1718 0.5340 0.042 Uiso 1 1 calc R
C02Q C 0.7420(2) 0.5286(2) 0.42133(17) 0.0387(8) Uani 1 1 d .
H0AA H 0.7270 0.4823 0.4010 0.046 Uiso 1 1 calc R
C02R C 0.8042(2) 0.3165(2) 0.43289(19) 0.0437(9) Uani 1 1 d .
H02R H 0.8196 0.3534 0.4070 0.052 Uiso 1 1 calc R
C02S C 0.7115(2) 0.7229(2) -0.02290(18) 0.0367(7) Uani 1 1 d .
H02Y H 0.6811 0.6887 -0.0050 0.044 Uiso 1 1 calc R
C02T C 0.8666(2) 0.28684(19) 0.7545(2) 0.0405(8) Uani 1 1 d .
H02C H 0.8995 0.2948 0.7225 0.049 Uiso 1 1 calc R
H02D H 0.8453 0.3344 0.7641 0.049 Uiso 1 1 calc R
C02U C 0.9551(2) 0.1039(2) 0.3900(2) 0.0476(10) Uani 1 1 d .
H02U H 0.9309 0.1499 0.3933 0.057 Uiso 1 1 calc R
C02V C 0.7996(2) 0.5096(2) -0.07368(19) 0.0455(9) Uani 1 1 d .
H02V H 0.8180 0.5481 -0.0961 0.055 Uiso 1 1 calc R
C02W C 0.7785(2) 0.4436(3) -0.10533(19) 0.0462(10) Uani 1 1 d .
H02W H 0.7833 0.4363 -0.1494 0.055 Uiso 1 1 calc R
C02X C 0.7513(2) 0.51649(18) 0.63928(17) 0.0335(7) Uani 1 1 d .
H1AA H 0.8019 0.5098 0.6237 0.040 Uiso 1 1 calc R
HA H 0.7222 0.4711 0.6448 0.040 Uiso 1 1 calc R
C02Y C 0.4571(2) 0.6923(2) 0.05359(19) 0.0468(9) Uani 1 1 d .
H02Z H 0.4231 0.6533 0.0294 0.056 Uiso 1 1 calc R
C02Z C 0.7825(2) 0.5787(2) 0.39172(18) 0.0418(8) Uani 1 1 d .
H2AA H 0.7953 0.5667 0.3514 0.050 Uiso 1 1 calc R
C030 C 0.5957(2) 0.2984(2) 0.62895(18) 0.0410(8) Uani 1 1 d .
H030 H 0.6243 0.3415 0.6489 0.049 Uiso 1 1 calc R
C031 C 0.7451(2) 0.3978(2) -0.00848(18) 0.0386(8) Uani 1 1 d .
H031 H 0.7257 0.3593 0.0133 0.046 Uiso 1 1 calc R
C032 C 0.7236(2) 0.54593(19) 0.48053(17) 0.0335(7) Uani 1 1 d .
H032 H 0.6969 0.5113 0.5012 0.040 Uiso 1 1 calc R
C033 C 0.7893(2) 0.2475(2) 0.40743(19) 0.0461(9) Uani 1 1 d .
H033 H 0.7945 0.2367 0.3641 0.055 Uiso 1 1 calc R
C034 C 0.6112(3) 0.1416(2) 0.1395(2) 0.0469(9) Uani 1 1 d .
H034 H 0.6442 0.1826 0.1602 0.056 Uiso 1 1 calc R
C035 C 0.5139(3) 0.0230(2) 0.07808(19) 0.0482(9) Uani 1 1 d .
H035 H 0.4807 -0.0177 0.0569 0.058 Uiso 1 1 calc R
C036 C 0.4404(2) 0.8995(2) 0.58166(19) 0.0437(9) Uani 1 1 d .
H036 H 0.3799 0.8968 0.5716 0.052 Uiso 1 1 calc R
C037 C 0.7417(2) 0.68108(18) 0.13345(17) 0.0340(7) Uani 1 1 d .
H03M H 0.7907 0.6742 0.1161 0.041 Uiso 1 1 calc R
H03O H 0.7097 0.6363 0.1359 0.041 Uiso 1 1 calc R
C038 C 0.7799(2) 0.34723(18) 0.14875(19) 0.0374(8) Uani 1 1 d .
H03F H 0.8320 0.3402 0.1353 0.045 Uiso 1 1 calc R
H03G H 0.7443 0.3033 0.1455 0.045 Uiso 1 1 calc R
C039 C 0.5985(2) 0.4820(2) 0.12628(19) 0.0425(8) Uani 1 1 d .
H039 H 0.6327 0.5214 0.1495 0.051 Uiso 1 1 calc R
C03A C 1.0245(2) 0.1631(2) 0.8812(2) 0.0457(9) Uani 1 1 d .
H03A H 1.0517 0.1178 0.8808 0.055 Uiso 1 1 calc R
C03B C 0.4236(2) 0.5686(2) 0.56905(18) 0.0457(9) Uani 1 1 d .
H3AA H 0.3631 0.5659 0.5591 0.055 Uiso 1 1 calc R
C03C C 0.5865(3) 0.3641(2) 0.07739(19) 0.0466(9) Uani 1 1 d .
H03H H 0.6129 0.3221 0.0666 0.056 Uiso 1 1 calc R
C03D C 0.7844(2) 0.0890(3) -0.0907(2) 0.0520(11) Uani 1 1 d .
H03D H 0.7857 0.0796 -0.1355 0.062 Uiso 1 1 calc R
C03E C 0.9968(2) 0.8451(3) 0.8735(2) 0.0525(11) Uani 1 1 d .
H03E H 1.0175 0.7968 0.8811 0.063 Uiso 1 1 calc R
C03F C 0.8700(2) 0.4360(2) 0.2438(2) 0.0425(8) Uani 1 1 d .
H03I H 0.8579 0.4838 0.2603 0.051 Uiso 1 1 calc R
H03J H 0.9025 0.4442 0.2117 0.051 Uiso 1 1 calc R
C03G C 0.9176(2) 0.5244(3) 0.7906(2) 0.0523(11) Uani 1 1 d .
H4AA H 0.8937 0.4904 0.7552 0.063 Uiso 1 1 calc R
C03H C 0.4671(2) 0.6298(2) 0.5985(2) 0.0453(9) Uani 1 1 d .
H5AA H 0.4365 0.6694 0.6090 0.054 Uiso 1 1 calc R
C03I C 0.8807(2) 0.1075(2) 0.2626(2) 0.0426(9) Uani 1 1 d .
H03B H 0.9146 0.1140 0.2312 0.051 Uiso 1 1 calc R
H03C H 0.8648 0.1561 0.2747 0.051 Uiso 1 1 calc R
C03J C 0.4682(2) 0.8063(2) 0.1104(2) 0.0487(9) Uani 1 1 d .
H03R H 0.4417 0.8455 0.1259 0.058 Uiso 1 1 calc R
C03K C 0.7572(2) 0.0359(2) -0.05532(19) 0.0461(9) Uani 1 1 d .
H03K H 0.7397 -0.0099 -0.0760 0.055 Uiso 1 1 calc R
C03L C 0.9452(2) 0.2937(2) 0.8812(2) 0.0515(10) Uani 1 1 d .
H03L H 0.9173 0.3387 0.8819 0.062 Uiso 1 1 calc R
C03M C 0.9249(2) 0.3922(2) 0.3039(2) 0.0451(9) Uani 1 1 d .
C03N C 0.8096(2) 0.1553(2) -0.0612(2) 0.0491(10) Uani 1 1 d .
H03N H 0.8288 0.1917 -0.0854 0.059 Uiso 1 1 calc R
C03O C 0.9311(2) 0.6455(3) 0.8330(2) 0.0559(12) Uani 1 1 d .
H6AA H 0.9164 0.6953 0.8264 0.067 Uiso 1 1 calc R
C03P C 1.0454(2) 0.0055(3) 0.4451(2) 0.0567(12) Uani 1 1 d .
H03P H 1.0831 -0.0164 0.4851 0.068 Uiso 1 1 calc R
C03Q C 0.7504(2) 0.3881(2) -0.0734(2) 0.0450(9) Uani 1 1 d .
H03Q H 0.7345 0.3430 -0.0960 0.054 Uiso 1 1 calc R
C03R C 0.9375(2) 0.7861(3) 0.3344(2) 0.0580(12) Uani 1 1 d .
H03S H 0.9261 0.8366 0.3336 0.070 Uiso 1 1 calc R
C03S C 0.4186(2) 0.7493(2) 0.0760(2) 0.0489(10) Uani 1 1 d .
H03T H 0.3583 0.7493 0.0678 0.059 Uiso 1 1 calc R
C03T C 0.7736(2) 0.7574(2) -0.1089(2) 0.0478(10) Uani 1 1 d .
H03U H 0.7850 0.7471 -0.1501 0.057 Uiso 1 1 calc R
C03U C 0.9126(2) 0.6697(3) 0.2811(2) 0.0510(10) Uani 1 1 d .
H03 H 0.8834 0.6399 0.2434 0.061 Uiso 1 1 calc R
C03V C 1.0433(2) 0.2028(3) 0.9409(2) 0.0568(12) Uani 1 1 d .
H03V H 1.0835 0.1850 0.9817 0.068 Uiso 1 1 calc R
C03W C 0.4984(3) 0.3673(3) 0.0594(2) 0.0597(12) Uani 1 1 d .
H03W H 0.4645 0.3276 0.0366 0.072 Uiso 1 1 calc R
C03X C 1.0267(2) -0.0291(2) 0.3826(2) 0.0489(10) Uani 1 1 d .
H03X H 1.0511 -0.0750 0.3796 0.059 Uiso 1 1 calc R
C03Y C 1.0239(2) 0.8960(3) 0.9254(2) 0.0590(13) Uani 1 1 d .
H03Y H 1.0630 0.8828 0.9685 0.071 Uiso 1 1 calc R
C03Z C 0.9933(2) 0.9655(3) 0.9137(2) 0.0586(12) Uani 1 1 d .
H03Z H 1.0110 1.0005 0.9490 0.070 Uiso 1 1 calc R
C040 C 0.4646(2) 0.2327(3) 0.57852(19) 0.0489(10) Uani 1 1 d .
H040 H 0.4037 0.2308 0.5640 0.059 Uiso 1 1 calc R
C041 C 1.0091(2) 0.0713(3) 0.4487(2) 0.0573(12) Uani 1 1 d .
H041 H 1.0208 0.0950 0.4914 0.069 Uiso 1 1 calc R
C042 C 0.9472(3) 0.3209(2) 0.2953(2) 0.0538(10) Uani 1 1 d .
H042 H 0.9254 0.2983 0.2519 0.065 Uiso 1 1 calc R
C043 C 0.5076(3) 0.2949(2) 0.6085(2) 0.0519(10) Uani 1 1 d .
H043 H 0.4756 0.3356 0.6149 0.062 Uiso 1 1 calc R
C044 C 0.5225(3) 0.1440(3) 0.1210(2) 0.0583(12) Uani 1 1 d .
H044 H 0.4949 0.1865 0.1292 0.070 Uiso 1 1 calc R
C045 C 0.4738(3) 0.0847(3) 0.0903(2) 0.0563(12) Uani 1 1 d .
H045 H 0.4129 0.0865 0.0778 0.068 Uiso 1 1 calc R
C046 C 0.9559(2) 0.4227(3) 0.3681(2) 0.0541(11) Uani 1 1 d .
H046 H 0.9411 0.4710 0.3752 0.065 Uiso 1 1 calc R
C047 C 1.0318(2) 0.3131(3) 0.4127(3) 0.0707(16) Uani 1 1 d .
H047 H 1.0687 0.2862 0.4496 0.085 Uiso 1 1 calc R
C048 C 1.0130(2) 0.6811(4) 0.3930(3) 0.081(2) Uani 1 1 d .
H048 H 1.0533 0.6599 0.4319 0.097 Uiso 1 1 calc R
C049 C 0.6100(2) 0.8465(3) 0.7827(2) 0.0685(15) Uani 1 1 d .
H04H H 0.5638 0.8798 0.7589 0.103 Uiso 1 1 calc GR
H04I H 0.6353 0.8621 0.8302 0.103 Uiso 1 1 calc GR
H04J H 0.5866 0.7975 0.7816 0.103 Uiso 1 1 calc GR
C04A C 1.0031(2) 0.2681(3) 0.9405(2) 0.0634(14) Uani 1 1 d .
H04A H 1.0154 0.2956 0.9813 0.076 Uiso 1 1 calc R
C04B C 1.0099(2) 0.5507(4) 0.9042(2) 0.0762(19) Uani 1 1 d .
H04W H 1.0491 0.5349 0.9463 0.091 Uiso 1 1 calc R
C04C C 1.0090(3) 0.3825(3) 0.4224(3) 0.0697(15) Uani 1 1 d .
H04K H 1.0294 0.4036 0.4665 0.084 Uiso 1 1 calc R
C04D C 0.5096(3) 0.4859(3) 0.1078(2) 0.0575(11) Uani 1 1 d .
H04L H 0.4829 0.5281 0.1181 0.069 Uiso 1 1 calc R
C04E C 0.6284(2) -0.0145(3) 0.2823(2) 0.0600(12) Uani 1 1 d .
H04E H 0.5820 0.0183 0.2577 0.090 Uiso 1 1 calc GR
H04F H 0.6477 -0.0022 0.3308 0.090 Uiso 1 1 calc GR
H04G H 0.6074 -0.0645 0.2764 0.090 Uiso 1 1 calc GR
C04F C 0.4594(3) 0.4279(3) 0.0743(2) 0.0602(13) Uani 1 1 d .
H04M H 0.3986 0.4303 0.0618 0.072 Uiso 1 1 calc R
C04G C 0.9752(2) 0.5015(3) 0.8527(3) 0.0677(15) Uani 1 1 d .
H04X H 0.9904 0.4518 0.8596 0.081 Uiso 1 1 calc R
C04H C 0.6199(3) 0.3146(3) 0.2665(2) 0.0618(13) Uani 1 1 d .
H04N H 0.5744 0.3505 0.2481 0.093 Uiso 1 1 calc GR
H04O H 0.6446 0.3211 0.3159 0.093 Uiso 1 1 calc GR
H04P H 0.5957 0.2658 0.2567 0.093 Uiso 1 1 calc GR
C04I C 0.6043(2) 0.6591(3) 0.2718(2) 0.0701(15) Uani 1 1 d .
H04R H 0.5590 0.6958 0.2576 0.105 Uiso 1 1 calc GR
H04S H 0.6370 0.6660 0.3201 0.105 Uiso 1 1 calc GR
H04T H 0.5783 0.6108 0.2653 0.105 Uiso 1 1 calc GR
C04J C 0.9713(2) 0.6390(3) 0.3380(3) 0.0674(15) Uani 1 1 d .
H04U H 0.9827 0.5885 0.3388 0.081 Uiso 1 1 calc R
C04K C 0.9878(3) 0.6227(4) 0.8948(2) 0.0723(16) Uani 1 1 d .
H04Y H 1.0113 0.6565 0.9304 0.087 Uiso 1 1 calc R
C04L C 1.0011(3) 0.2831(3) 0.3497(3) 0.0635(13) Uani 1 1 d .
H04Q H 1.0170 0.2350 0.3429 0.076 Uiso 1 1 calc R
C04M C 0.6003(2) 0.5044(4) 0.7674(2) 0.0761(17) Uani 1 1 d .
H04Z H 0.5536 0.5383 0.7462 0.114 Uiso 1 1 calc GR
HB H 0.6270 0.5172 0.8155 0.114 Uiso 1 1 calc GR
HC H 0.5773 0.4551 0.7641 0.114 Uiso 1 1 calc GR
C04N C 0.6227(2) 0.1522(3) 0.7764(2) 0.0607(13) Uani 1 1 d .
H04B H 0.5747 0.1820 0.7491 0.091 Uiso 1 1 calc GR
H04C H 0.6386 0.1668 0.8243 0.091 Uiso 1 1 calc GR
H04D H 0.6056 0.1012 0.7721 0.091 Uiso 1 1 calc GR
C04O C 0.9962(3) 0.7548(4) 0.3916(2) 0.0750(17) Uani 1 1 d .
H04V H 1.0248 0.7840 0.4299 0.090 Uiso 1 1 calc R

loop_
_atom_site_aniso_label
_atom_site_aniso_U_11
_atom_site_aniso_U_22
_atom_site_aniso_U_33
_atom_site_aniso_U_23
_atom_site_aniso_U_13
_atom_site_aniso_U_12
O001 0.0343(11) 0.0511(15) 0.0322(12) 0.0037(11) 0.0121(9) -0.0082(11)
O002 0.0346(11) 0.0496(15) 0.0362(13) 0.0031(12) 0.0113(10) -0.0083(11)
O003 0.0549(14) 0.0265(13) 0.0432(14) -0.0003(11) 0.0157(12) -0.0006(11)
O004 0.0423(12) 0.0479(15) 0.0407(14) 0.0019(12) 0.0208(11) -0.0069(11)
O005 0.0576(15) 0.0277(13) 0.0463(15) -0.0051(11) 0.0205(12) -0.0024(11)
O006 0.0594(15) 0.0262(13) 0.0455(14) -0.0045(11) 0.0216(12) -0.0047(11)
O007 0.0323(11) 0.0582(17) 0.0384(13) 0.0088(12) 0.0116(10) -0.0079(11)
O008 0.0334(11) 0.071(2) 0.0399(14) 0.0159(14) 0.0115(10) -0.0073(13)
O009 0.0347(11) 0.0621(18) 0.0463(15) 0.0149(13) 0.0154(11) -0.0056(12)
O00A 0.0699(17) 0.0250(13) 0.0453(15) -0.0023(11) 0.0245(13) -0.0010(12)
O00B 0.0472(13) 0.0620(18) 0.0413(15) -0.0175(13) 0.0205(12) 0.0018(13)
O00C 0.0459(13) 0.0637(18) 0.0379(14) -0.0131(13) 0.0181(11) 0.0033(13)
O00D 0.0526(14) 0.0618(18) 0.0413(15) -0.0148(14) 0.0226(12) 0.0029(13)
O00E 0.0472(14) 0.087(2) 0.0356(14) -0.0123(15) 0.0158(12) 0.0033(15)
O00F 0.0496(14) 0.077(2) 0.0376(15) -0.0110(15) 0.0181(12) 0.0021(15)
O00G 0.0612(16) 0.0610(18) 0.0373(14) -0.0143(13) 0.0254(13) -0.0028(14)
O00H 0.135(3) 0.0267(15) 0.064(2) -0.0031(14) 0.055(2) -0.0064(17)
O00I 0.119(3) 0.0263(15) 0.066(2) -0.0003(14) 0.048(2) 0.0014(16)
C00J 0.0263(13) 0.0273(17) 0.0319(16) 0.0021(13) 0.0059(11) -0.0005(12)
C00K 0.0283(13) 0.0287(17) 0.0327(16) -0.0005(13) 0.0088(12) -0.0010(12)
C00L 0.0292(14) 0.0284(17) 0.0316(16) -0.0025(13) 0.0084(12) -0.0032(12)
C00M 0.0275(13) 0.0402(19) 0.0264(15) 0.0013(14) 0.0059(12) 0.0034(13)
C00N 0.0321(14) 0.0309(17) 0.0267(15) 0.0017(13) 0.0078(12) -0.0010(13)
C00O 0.0405(17) 0.0405(19) 0.0241(15) 0.0002(14) 0.0125(13) -0.0012(15)
C00P 0.0421(16) 0.0352(18) 0.0226(15) 0.0011(13) 0.0121(13) 0.0062(14)
C00Q 0.0323(14) 0.0294(17) 0.0241(15) 0.0012(13) 0.0087(12) -0.0024(13)
C00R 0.0312(14) 0.0310(17) 0.0234(14) 0.0023(13) 0.0067(11) 0.0002(13)
C00S 0.0273(13) 0.0281(16) 0.0284(15) 0.0007(13) 0.0092(12) 0.0005(12)
C00T 0.0315(15) 0.043(2) 0.0287(16) -0.0006(15) 0.0083(13) 0.0056(14)
C00U 0.0283(13) 0.0357(18) 0.0368(17) 0.0070(15) 0.0098(13) -0.0002(13)
C00V 0.0296(14) 0.0247(16) 0.0286(15) -0.0018(13) 0.0096(12) 0.0020(12)
C00W 0.0380(15) 0.0235(16) 0.0364(17) -0.0009(13) 0.0142(13) 0.0048(13)
C00X 0.0266(13) 0.0360(18) 0.0372(18) 0.0061(15) 0.0068(12) -0.0004(13)
C00Y 0.0239(12) 0.0277(16) 0.0318(16) 0.0017(13) 0.0078(12) 0.0024(12)
C00Z 0.0241(13) 0.043(2) 0.0294(16) 0.0001(15) 0.0035(12) 0.0023(13)
C010 0.0334(14) 0.0270(16) 0.0273(15) -0.0026(13) 0.0118(12) -0.0004(13)
C011 0.0363(15) 0.0324(18) 0.0300(16) 0.0034(14) 0.0081(13) -0.0009(14)
C012 0.0339(15) 0.0385(19) 0.0309(16) 0.0067(14) 0.0102(13) 0.0075(14)
C013 0.0310(14) 0.0291(17) 0.0313(16) -0.0041(13) 0.0097(12) -0.0008(13)
C014 0.0489(18) 0.0346(18) 0.0260(15) 0.0046(14) 0.0169(14) 0.0124(15)
C015 0.0439(17) 0.0367(19) 0.0281(16) -0.0049(14) 0.0125(13) -0.0072(15)
C016 0.0236(13) 0.0299(17) 0.0325(16) 0.0047(13) 0.0072(12) 0.0051(12)
C017 0.0218(13) 0.047(2) 0.0341(17) -0.0047(15) 0.0082(12) -0.0079(13)
C018 0.0308(14) 0.0369(19) 0.0429(19) 0.0081(16) 0.0095(14) 0.0030(14)
C019 0.0422(17) 0.0276(17) 0.0356(17) -0.0020(14) 0.0205(14) 0.0040(14)
C01A 0.0314(14) 0.0284(17) 0.0308(16) 0.0026(13) 0.0093(12) 0.0017(13)
C01B 0.0363(15) 0.0281(17) 0.0369(17) -0.0016(14) 0.0173(14) 0.0008(13)
C01C 0.0297(14) 0.0333(18) 0.0352(17) 0.0029(14) 0.0134(12) 0.0053(13)
C01D 0.0260(14) 0.058(2) 0.0248(16) 0.0018(16) 0.0047(12) 0.0010(15)
C01E 0.0469(18) 0.036(2) 0.0339(18) -0.0029(15) 0.0142(14) 0.0043(15)
C01F 0.0380(15) 0.0323(18) 0.0304(16) 0.0027(14) 0.0154(13) -0.0004(14)
C01G 0.0444(17) 0.0344(19) 0.0317(16) 0.0005(14) 0.0133(14) 0.0058(15)
C01H 0.0280(13) 0.0279(17) 0.0352(17) 0.0030(13) 0.0095(12) 0.0044(12)
C01I 0.0253(13) 0.0352(18) 0.0313(16) 0.0002(14) 0.0092(12) 0.0009(13)
C01J 0.0326(15) 0.0328(17) 0.0387(18) -0.0019(15) 0.0106(13) -0.0037(14)
C01K 0.0305(15) 0.041(2) 0.0409(18) 0.0102(16) 0.0108(13) 0.0043(14)
C01L 0.0405(16) 0.0270(16) 0.0327(17) -0.0034(13) 0.0164(13) 0.0048(13)
C01M 0.0336(15) 0.0364(19) 0.0380(18) 0.0087(15) 0.0157(13) 0.0098(14)
C01N 0.0299(14) 0.0297(17) 0.0338(17) 0.0043(14) 0.0096(13) 0.0033(13)
C01O 0.0281(13) 0.0306(17) 0.0333(16) 0.0017(13) 0.0118(12) 0.0018(12)
C01P 0.0367(16) 0.0355(18) 0.0320(17) 0.0017(15) 0.0089(13) 0.0014(14)
C01Q 0.0329(15) 0.051(2) 0.0398(19) 0.0108(17) 0.0181(14) -0.0007(15)
C01R 0.0483(18) 0.0290(17) 0.0339(17) -0.0011(14) 0.0210(15) 0.0087(15)
C01S 0.0260(14) 0.052(2) 0.0326(17) 0.0050(16) 0.0059(13) 0.0041(15)
C01T 0.0349(16) 0.045(2) 0.0399(19) 0.0028(17) 0.0067(14) -0.0089(15)
C01U 0.0380(16) 0.0365(19) 0.0384(18) 0.0021(15) 0.0112(14) 0.0037(15)
C01V 0.0425(17) 0.038(2) 0.0346(18) -0.0009(15) 0.0128(14) -0.0057(15)
C01W 0.0378(16) 0.0320(18) 0.0324(16) 0.0001(14) 0.0076(13) 0.0033(14)
C01X 0.0433(18) 0.049(2) 0.0350(19) 0.0002(17) 0.0057(15) 0.0004(17)
C01Y 0.0313(14) 0.0375(19) 0.0381(18) 0.0088(15) 0.0079(13) -0.0002(14)
C01Z 0.0342(14) 0.0277(16) 0.0327(17) -0.0011(13) 0.0149(13) -0.0001(13)
C020 0.0376(15) 0.0247(16) 0.0352(17) 0.0024(13) 0.0165(13) 0.0006(13)
C021 0.0305(15) 0.041(2) 0.053(2) -0.0091(17) 0.0195(15) -0.0127(15)
C022 0.0247(14) 0.066(3) 0.040(2) 0.0057(18) 0.0098(14) -0.0015(16)
C023 0.0314(14) 0.0386(19) 0.0399(19) 0.0002(15) 0.0107(13) -0.0026(14)
C024 0.0367(16) 0.046(2) 0.046(2) -0.0140(18) 0.0166(15) -0.0088(16)
C025 0.0315(15) 0.050(2) 0.0400(19) 0.0037(17) 0.0085(14) -0.0055(16)
C026 0.0539(19) 0.0245(17) 0.043(2) 0.0018(15) 0.0217(16) 0.0049(15)
C027 0.058(2) 0.0255(18) 0.048(2) 0.0030(16) 0.0279(18) 0.0111(16)
C028 0.0425(18) 0.055(2) 0.0353(19) -0.0010(18) 0.0047(15) -0.0189(18)
C029 0.0305(15) 0.042(2) 0.0413(19) -0.0011(16) 0.0103(14) -0.0033(14)
C02A 0.0361(16) 0.057(2) 0.0386(19) 0.0145(18) 0.0171(14) 0.0002(16)
C02B 0.0280(14) 0.042(2) 0.048(2) -0.0119(17) 0.0151(14) -0.0105(14)
C02C 0.0433(18) 0.044(2) 0.0342(18) 0.0044(16) 0.0180(15) 0.0067(16)
C02D 0.0485(19) 0.049(2) 0.0368(19) -0.0053(17) 0.0137(16) 0.0033(17)
C02E 0.0367(15) 0.0298(17) 0.0353(17) 0.0019(14) 0.0155(13) 0.0058(14)
C02F 0.0338(16) 0.051(2) 0.051(2) -0.0103(19) 0.0161(15) -0.0060(16)
C02G 0.0326(15) 0.048(2) 0.0395(19) 0.0116(17) 0.0087(14) 0.0055(15)
C02H 0.0376(17) 0.045(2) 0.0424(19) 0.0079(17) 0.0132(14) 0.0122(16)
C02I 0.0240(14) 0.066(3) 0.044(2) 0.0075(19) 0.0131(14) -0.0028(16)
C02J 0.0432(17) 0.046(2) 0.0359(18) -0.0042(16) 0.0161(15) 0.0024(16)
C02K 0.0309(16) 0.060(3) 0.048(2) -0.0116(19) 0.0066(15) -0.0071(17)
C02L 0.0467(19) 0.040(2) 0.0357(18) 0.0028(16) 0.0154(15) 0.0091(16)
C02M 0.0370(16) 0.0267(16) 0.0382(18) 0.0042(14) 0.0166(14) 0.0054(13)
C02N 0.0438(18) 0.056(2) 0.0318(18) 0.0033(17) 0.0158(14) 0.0102(17)
C02O 0.0391(17) 0.060(3) 0.044(2) 0.0183(19) 0.0193(16) 0.0070(17)
C02P 0.0400(16) 0.0364(19) 0.0336(17) 0.0012(15) 0.0177(14) 0.0006(14)
C02Q 0.0404(17) 0.044(2) 0.0335(17) -0.0125(16) 0.0142(14) -0.0024(15)
C02R 0.0435(18) 0.051(2) 0.0389(19) 0.0145(17) 0.0171(15) -0.0028(17)
C02S 0.0404(16) 0.0373(19) 0.0355(18) -0.0047(15) 0.0163(14) -0.0017(15)
C02T 0.0414(17) 0.0307(19) 0.054(2) -0.0089(16) 0.0217(16) -0.0072(15)
C02U 0.0391(17) 0.049(2) 0.057(2) -0.019(2) 0.0196(17) -0.0106(17)
C02V 0.0359(16) 0.065(3) 0.0384(19) 0.0155(19) 0.0159(14) 0.0061(17)
C02W 0.0346(16) 0.075(3) 0.0314(18) 0.0037(19) 0.0141(14) 0.0051(18)
C02X 0.0363(16) 0.0266(17) 0.0403(18) 0.0006(14) 0.0161(14) 0.0019(13)
C02Y 0.0408(18) 0.052(2) 0.042(2) 0.0027(18) 0.0045(15) -0.0132(17)
C02Z 0.0363(16) 0.063(3) 0.0309(17) 0.0009(17) 0.0170(14) 0.0036(17)
C030 0.0509(19) 0.0366(19) 0.0351(18) -0.0007(15) 0.0131(15) 0.0107(16)
C031 0.0412(17) 0.047(2) 0.0331(17) -0.0074(16) 0.0188(14) -0.0053(16)
C032 0.0330(15) 0.0385(19) 0.0324(16) -0.0055(14) 0.0153(13) -0.0053(14)
C033 0.0469(19) 0.063(3) 0.0333(19) 0.0047(18) 0.0199(15) 0.0056(19)
C034 0.060(2) 0.041(2) 0.041(2) 0.0015(17) 0.0176(17) 0.0209(18)
C035 0.049(2) 0.058(3) 0.0363(19) 0.0070(18) 0.0114(16) 0.0093(19)
C036 0.0265(14) 0.054(2) 0.047(2) 0.0156(18) 0.0060(14) 0.0026(15)
C037 0.0356(15) 0.0259(17) 0.0421(19) -0.0003(14) 0.0146(14) 0.0013(13)
C038 0.0484(18) 0.0257(17) 0.049(2) 0.0019(15) 0.0301(16) 0.0057(14)
C039 0.0483(19) 0.040(2) 0.042(2) 0.0052(16) 0.0194(16) 0.0051(16)
C03A 0.0323(16) 0.054(2) 0.047(2) -0.0088(19) 0.0083(15) -0.0047(17)
C03B 0.0304(15) 0.067(3) 0.0355(19) 0.0094(18) 0.0040(14) -0.0065(17)
C03C 0.055(2) 0.054(2) 0.0334(19) -0.0056(17) 0.0173(16) -0.0061(19)
C03D 0.049(2) 0.075(3) 0.035(2) 0.013(2) 0.0168(16) 0.011(2)
C03E 0.0326(16) 0.068(3) 0.053(2) 0.020(2) 0.0086(16) -0.0056(18)
C03F 0.0397(17) 0.041(2) 0.049(2) 0.0052(17) 0.0179(16) -0.0001(15)
C03G 0.0316(16) 0.076(3) 0.052(2) 0.016(2) 0.0166(16) 0.0012(18)
C03H 0.0368(17) 0.050(2) 0.048(2) 0.0065(19) 0.0125(15) 0.0059(17)
C03I 0.0436(18) 0.0320(19) 0.058(2) -0.0077(17) 0.0249(17) -0.0073(15)
C03J 0.0368(18) 0.053(2) 0.058(2) 0.008(2) 0.0174(16) 0.0125(17)
C03K 0.049(2) 0.056(3) 0.0338(18) 0.0001(17) 0.0136(15) 0.0071(18)
C03L 0.0354(17) 0.056(3) 0.062(3) -0.028(2) 0.0134(17) -0.0047(17)
C03M 0.0296(15) 0.056(2) 0.051(2) 0.0086(19) 0.0152(15) -0.0080(16)
C03N 0.0447(19) 0.063(3) 0.043(2) 0.018(2) 0.0179(17) 0.0015(19)
C03O 0.0280(16) 0.090(3) 0.045(2) -0.008(2) 0.0042(15) -0.0060(19)
C03P 0.0313(16) 0.086(3) 0.049(2) -0.008(2) 0.0075(16) -0.005(2)
C03Q 0.0360(17) 0.059(3) 0.043(2) -0.0096(19) 0.0171(15) -0.0013(17)
C03R 0.0253(15) 0.095(4) 0.050(2) -0.006(2) 0.0075(15) -0.0117(19)
C03S 0.0298(15) 0.062(3) 0.051(2) 0.014(2) 0.0064(15) 0.0002(17)
C03T 0.0471(19) 0.065(3) 0.0356(19) 0.0103(19) 0.0186(16) 0.0167(19)
C03U 0.0369(17) 0.064(3) 0.053(2) 0.017(2) 0.0158(16) 0.0022(18)
C03V 0.0316(16) 0.087(3) 0.046(2) -0.019(2) 0.0046(15) -0.005(2)
C03W 0.053(2) 0.084(3) 0.038(2) -0.003(2) 0.0089(18) -0.018(2)
C03X 0.0292(15) 0.059(3) 0.056(2) -0.004(2) 0.0095(15) -0.0003(17)
C03Y 0.0301(16) 0.101(4) 0.038(2) 0.016(2) -0.0001(15) -0.021(2)
C03Z 0.0398(19) 0.089(4) 0.041(2) -0.013(2) 0.0035(16) -0.020(2)
C040 0.0373(17) 0.069(3) 0.0356(19) 0.0073(19) 0.0043(15) 0.0096(18)
C041 0.0375(18) 0.086(3) 0.046(2) -0.022(2) 0.0099(16) -0.016(2)
C042 0.048(2) 0.057(3) 0.060(3) 0.014(2) 0.0237(19) 0.0060(19)
C043 0.056(2) 0.053(3) 0.046(2) 0.0043(19) 0.0154(18) 0.025(2)
C044 0.067(3) 0.061(3) 0.050(2) 0.008(2) 0.023(2) 0.034(2)
C045 0.046(2) 0.077(3) 0.046(2) 0.019(2) 0.0155(18) 0.028(2)
C046 0.0382(18) 0.060(3) 0.059(3) 0.007(2) 0.0072(18) -0.0099(19)
C047 0.0321(18) 0.096(4) 0.074(3) 0.043(3) 0.0025(19) -0.003(2)
C048 0.0247(17) 0.154(6) 0.060(3) 0.051(4) 0.0071(18) -0.004(3)
C049 0.0323(17) 0.109(4) 0.067(3) 0.034(3) 0.0204(18) 0.002(2)
C04A 0.0388(18) 0.094(4) 0.051(2) -0.037(3) 0.0058(17) -0.003(2)
C04B 0.0278(18) 0.152(6) 0.044(2) 0.027(3) 0.0044(17) -0.004(3)
C04C 0.040(2) 0.097(4) 0.058(3) 0.015(3) -0.0054(19) -0.022(2)
C04D 0.054(2) 0.061(3) 0.064(3) 0.019(2) 0.028(2) 0.018(2)
C04E 0.0311(16) 0.093(4) 0.058(2) 0.017(3) 0.0171(17) -0.005(2)
C04F 0.0382(18) 0.093(4) 0.048(2) 0.020(2) 0.0109(17) 0.003(2)
C04G 0.0336(18) 0.098(4) 0.072(3) 0.043(3) 0.018(2) 0.007(2)
C04H 0.0414(19) 0.099(4) 0.051(2) 0.006(2) 0.0225(18) -0.017(2)
C04I 0.0361(18) 0.111(4) 0.067(3) 0.032(3) 0.0218(19) -0.002(2)
C04J 0.0341(18) 0.098(4) 0.072(3) 0.045(3) 0.020(2) 0.006(2)
C04K 0.0336(19) 0.127(5) 0.047(3) -0.002(3) 0.0005(18) -0.007(3)
C04L 0.049(2) 0.071(3) 0.073(3) 0.032(3) 0.022(2) 0.013(2)
C04M 0.0350(18) 0.132(5) 0.064(3) 0.038(3) 0.0200(19) -0.005(3)
C04N 0.0318(17) 0.096(4) 0.057(3) 0.010(2) 0.0179(17) -0.011(2)
C04O 0.0305(18) 0.141(6) 0.049(3) 0.002(3) 0.0059(17) -0.020(3)

loop_
_atom_type_symbol
_atom_type_description
_atom_type_scat_dispersion_real
_atom_type_scat_dispersion_imag
_atom_type_scat_source
C C 0.0181 0.0091 'International Tables Vol C Tables 4.2.6.8 and 6.1.1.4'
H H 0.0000 0.0000 'International Tables Vol C Tables 4.2.6.8 and 6.1.1.4'
O O 0.0492 0.0322 'International Tables Vol C Tables 4.2.6.8 and 6.1.1.4'

loop_
_geom_angle_atom_site_label_1
_geom_angle_atom_site_label_2
_geom_angle_atom_site_label_3
_geom_angle
C00M O001 C04N 116.3(3)
C00T O002 C04E 115.9(3)
C012 O004 C04H 115.8(3)
C00Z O007 C049 115.6(3)
C01D O008 C04M 115.5(4)
C01S O009 C04I 115.3(4)
O003 C00J C00V 119.7(3)
O003 C00J C016 121.1(3)
C016 C00J C00V 119.1(3)
O005 C00K C013 120.1(3)
O005 C00K C01H 120.6(3)
C01H C00K C013 119.3(3)
O006 C00L C00Y 120.8(3)
O006 C00L C010 120.0(3)
C00Y C00L C010 119.2(3)
O001 C00M C01Z 111.7(3)
O00B C00M O001 124.1(3)
O00B C00M C01Z 124.2(3)
C01U C00N C013 119.8(3)
C01V C00N C013 121.3(3)
C01V C00N C01U 118.9(3)
C039 C00O C019 119.0(3)
C039 C00O C03C 119.1(3)
C03C C00O C019 121.9(3)
C01G C00P C01L 122.1(3)
C01G C00P C030 119.3(3)
C030 C00P C01L 118.7(3)
C015 C00Q C010 120.7(3)
C01P C00Q C010 120.2(3)
C01P C00Q C015 119.1(3)
C011 C00R C00V 120.8(3)
C011 C00R C01W 119.5(3)
C01W C00R C00V 119.7(3)
C00Z C00S C00V 113.3(2)
C00Z C00S C01A 120.2(3)
C00Z C00S C01J 113.5(3)
C01A C00S C00V 58.9(2)
C01A C00S C01J 119.8(3)
C01J C00S C00V 120.2(3)
O002 C00T C01B 112.4(3)
O00D C00T O002 124.0(3)
O00D C00T C01B 123.6(3)
C00Y C00U H00U 119.6
C01Q C00U H00U 119.6
C01Q C00U C00Y 120.8(3)
C00J C00V C00S 115.7(2)
C00R C00V C00J 111.7(2)
C00R C00V C00S 119.1(2)
C01A C00V C00J 120.8(2)
C01A C00V C00R 120.5(3)
C01A C00V C00S 59.5(2)
O00A C00W C019 121.2(3)
O00A C00W C01C 120.3(3)
C01C C00W C019 118.4(3)
C016 C00X H00X 119.8
C02A C00X H00X 119.8
C02A C00X C016 120.4(3)
C00U C00Y C00L 118.2(3)
C032 C00Y C00L 122.4(3)
C032 C00Y C00U 119.3(3)
O007 C00Z C00S 112.5(3)
O00C C00Z O007 123.9(3)
O00C C00Z C00S 123.6(3)
C00L C010 C01I 115.8(3)
C00Q C010 C00L 111.6(3)
C00Q C010 C01I 119.0(2)
C02X C010 C00L 121.1(3)
C02X C010 C00Q 120.3(3)
C02X C010 C01I 59.8(2)
C00R C011 H011 119.8
C00R C011 C01T 120.5(3)
C01T C011 H011 119.8
O004 C012 C02M 113.2(3)
O00G C012 O004 123.6(3)
O00G C012 C02M 123.2(3)
C00K C013 C01N 115.9(3)
C00N C013 C00K 112.3(3)
C00N C013 C01N 119.0(3)
C037 C013 C00K 120.3(3)
C037 C013 C00N 120.2(3)
C037 C013 C01N 59.4(2)
C02L C014 C01R 122.5(3)
C02L C014 C034 119.1(3)
C034 C014 C01R 118.4(3)
C00Q C015 H015 119.8
C028 C015 C00Q 120.4(3)
C028 C015 H015 119.8
C00X C016 C00J 117.8(3)
C01F C016 C00J 123.2(3)
C01F C016 C00X 118.9(3)
C025 C017 C01J 122.2(3)
C025 C017 C02K 118.4(3)
C02K C017 C01J 119.4(3)
C01H C018 H018 119.8
C02O C018 H018 119.8
C02O C018 C01H 120.4(4)
C00O C019 C00W 112.4(3)
C00O C019 C02M 119.0(3)
C00W C019 C02M 117.3(3)
C038 C019 C00O 120.1(3)
C038 C019 C00W 118.9(3)
C038 C019 C02M 59.8(2)
C00S C01A H01A 117.6
C00S C01A H01B 117.6
C00V C01A C00S 61.6(2)
C00V C01A H01A 117.6
C00V C01A H01B 117.6
H01A C01A H01B 114.7
C00T C01B C01R 112.6(3)
C00T C01B C02E 118.6(3)
C00T C01B C03I 113.1(3)
C02E C01B C01R 59.4(2)
C02E C01B C03I 120.8(3)
C03I C01B C01R 122.3(3)
C01K C01C C00W 118.4(3)
C01K C01C C031 118.6(3)
C031 C01C C00W 122.9(3)
O008 C01D C01I 112.4(3)
O00E C01D O008 123.9(3)
O00E C01D C01I 123.6(4)
C01F C01E H01E 120.0
C01F C01E C02N 120.0(3)
C02N C01E H01E 120.0
C016 C01F H01F 119.7
C01E C01F C016 120.5(3)
C01E C01F H01F 119.7
C00P C01G H01G 119.8
C01X C01G C00P 120.3(3)
C01X C01G H01G 119.8
C018 C01H C00K 118.2(3)
C018 C01H C02S 119.5(3)
C02S C01H C00K 122.3(3)
C01D C01I C010 113.3(2)
C01D C01I C029 114.2(3)
C01D C01I C02X 120.0(3)
C029 C01I C010 120.1(3)
C029 C01I C02X 119.6(3)
C02X C01I C010 58.1(2)
C00S C01J C017 112.2(3)
C00S C01J H01C 109.2
C00S C01J H01D 109.2
C017 C01J H01C 109.2
C017 C01J H01D 109.2
H01C C01J H01D 107.9
C01C C01K H01K 119.5
C01C C01K C02V 121.0(4)
C02V C01K H01K 119.5
C00P C01L C01Z 119.2(3)
C00P C01L C026 111.6(3)
C020 C01L C00P 121.3(3)
C020 C01L C01Z 59.2(2)
C020 C01L C026 118.9(3)
C026 C01L C01Z 117.5(3)
C02C C01M C027 122.9(3)
C02G C01M C027 118.6(3)
C02G C01M C02C 118.4(3)
C01S C01N C013 114.1(2)
C01S C01N C023 113.3(3)
C01S C01N C037 120.2(3)
C023 C01N C013 120.4(3)
C037 C01N C013 58.5(2)
C037 C01N C023 119.7(3)
C01Y C01O C026 117.1(3)
C01Y C01O C02P 119.1(3)
C02P C01O C026 123.8(3)
C00Q C01P H01P 119.9
C03H C01P C00Q 120.1(3)
C03H C01P H01P 119.9
C00U C01Q H01Q 120.0
C02Z C01Q C00U 120.1(3)
C02Z C01Q H01Q 120.0
C014 C01R C01B 118.9(3)
C014 C01R C027 112.2(3)
C027 C01R C01B 117.5(3)
C02E C01R C014 121.3(3)
C02E C01R C01B 59.2(2)
C02E C01R C027 118.3(3)
O009 C01S C01N 112.7(3)
O00F C01S O009 123.8(3)
O00F C01S C01N 123.5(3)
C011 C01T H01T 120.0
C036 C01T C011 120.0(3)
C036 C01T H01T 120.0
C00N C01U H01U 120.0
C03J C01U C00N 120.0(4)
C03J C01U H01U 120.0
C00N C01V H01V 119.6
C00N C01V C02Y 120.9(4)
C02Y C01V H01V 119.6
C00R C01W H01W 120.1
C02H C01W C00R 119.9(3)
C02H C01W H01W 120.1
C01G C01X H01X 119.8
C040 C01X C01G 120.3(4)
C040 C01X H01X 119.8
C01O C01Y H01Y 119.8
C02R C01Y C01O 120.4(4)
C02R C01Y H01Y 119.8
C00M C01Z C01L 112.4(3)
C00M C01Z C020 119.1(3)
C00M C01Z C02T 113.1(3)
C020 C01Z C01L 59.0(2)
C020 C01Z C02T 121.2(3)
C02T C01Z C01L 121.4(3)
C01L C020 C01Z 61.8(2)
C01L C020 H02A 117.6
C01L C020 H02B 117.6
C01Z C020 H02A 117.6
C01Z C020 H02B 117.6
H02A C020 H02B 114.7
C02F C021 C02U 117.3(4)
C02F C021 C03I 121.6(3)
C02U C021 C03I 121.0(4)
C03G C022 C029 121.0(4)
C03O C022 C029 119.4(4)
C03O C022 C03G 119.6(4)
C01N C023 H02Q 109.2
C01N C023 H02S 109.2
C01N C023 C02I 112.0(3)
H02Q C023 H02S 107.9
C02I C023 H02Q 109.2
C02I C023 H02S 109.2
C02B C024 H024 119.0
C02B C024 C03A 122.1(4)
C03A C024 H024 119.0
C017 C025 H025 119.5
C03E C025 C017 121.0(4)
C03E C025 H025 119.5
O00H C026 C01L 120.9(3)
O00H C026 C01O 120.9(3)
C01O C026 C01L 118.2(3)
O00I C027 C01M 120.3(3)
O00I C027 C01R 121.3(3)
C01M C027 C01R 118.4(3)
C015 C028 H028 120.1
C03B C028 C015 119.9(4)
C03B C028 H028 120.1
C01I C029 C022 111.8(3)
C01I C029 H02 109.3
C01I C029 H 109.3
C022 C029 H02 109.3
C022 C029 H 109.3
H02 C029 H 107.9
C00X C02A H02K 120.0
C00X C02A C02N 120.1(3)
C02N C02A H02K 120.0
C024 C02B C02T 121.7(3)
C024 C02B C03L 117.2(4)
C03L C02B C02T 121.1(4)
C01M C02C H02E 120.2
C03K C02C C01M 119.7(4)
C03K C02C H02E 120.2
C02S C02D H02T 119.8
C03T C02D H02T 119.8
C03T C02D C02S 120.3(4)
C01B C02E C01R 61.5(2)
C01B C02E H02F 117.6
C01B C02E H02G 117.6
C01R C02E H02F 117.6
C01R C02E H02G 117.6
H02F C02E H02G 114.7
C021 C02F H02H 119.1
C021 C02F C03X 121.7(4)
C03X C02F H02H 119.1
C01M C02G H02I 119.3
C03N C02G C01M 121.3(4)
C03N C02G H02I 119.3
C01W C02H H02M 119.8
C036 C02H C01W 120.4(3)
C036 C02H H02M 119.8
C03R C02I C023 119.1(4)
C03R C02I C03U 119.1(4)
C03U C02I C023 121.8(4)
C02P C02J H02J 119.9
C02P C02J C033 120.1(4)
C033 C02J H02J 119.9
C017 C02K H02N 119.6
C03Z C02K C017 120.8(4)
C03Z C02K H02N 119.6
C014 C02L H02L 119.6
C014 C02L C035 120.8(4)
C035 C02L H02L 119.6
C012 C02M C019 113.3(3)
C012 C02M C038 118.5(3)
C012 C02M C03F 113.4(3)
C038 C02M C019 58.5(2)
C038 C02M C03F 120.4(3)
C03F C02M C019 122.0(3)
C01E C02N H02O 120.0
C02A C02N C01E 119.9(3)
C02A C02N H02O 120.0
C018 C02O H02X 120.1
C03T C02O C018 119.9(4)
C03T C02O H02X 120.1
C01O C02P H02P 120.0
C02J C02P C01O 120.0(3)
C02J C02P H02P 120.0
C02Z C02Q H0AA 119.9
C032 C02Q H0AA 119.9
C032 C02Q C02Z 120.2(3)
C01Y C02R H02R 119.8
C033 C02R C01Y 120.3(3)
C033 C02R H02R 119.8
C01H C02S H02Y 120.1
C02D C02S C01H 119.9(3)
C02D C02S H02Y 120.1
C01Z C02T H02C 109.0
C01Z C02T H02D 109.0
C02B C02T C01Z 113.0(3)
C02B C02T H02C 109.0
C02B C02T H02D 109.0
H02C C02T H02D 107.8
C021 C02U H02U 119.4
C041 C02U C021 121.3(4)
C041 C02U H02U 119.4
C01K C02V H02V 120.2
C02W C02V C01K 119.7(4)
C02W C02V H02V 120.2
C02V C02W H02W 119.9
C02V C02W C03Q 120.2(3)
C03Q C02W H02W 119.9
C010 C02X C01I 62.0(2)
C010 C02X H1AA 117.6
C010 C02X HA 117.6
C01I C02X H1AA 117.6
C01I C02X HA 117.6
H1AA C02X HA 114.7
C01V C02Y H02Z 120.1
C03S C02Y C01V 119.9(4)
C03S C02Y H02Z 120.1
C01Q C02Z C02Q 119.9(3)
C01Q C02Z H2AA 120.0
C02Q C02Z H2AA 120.0
C00P C030 H030 120.0
C043 C030 C00P 120.0(4)
C043 C030 H030 120.0
C01C C031 H031 119.9
C03Q C031 C01C 120.2(4)
C03Q C031 H031 119.9
C00Y C032 H032 120.1
C02Q C032 C00Y 119.7(3)
C02Q C032 H032 120.1
C02J C033 H033 120.0
C02R C033 C02J 120.0(3)
C02R C033 H033 120.0
C014 C034 H034 120.0
C044 C034 C014 120.0(4)
C044 C034 H034 120.0
C02L C035 H035 120.1
C045 C035 C02L 119.9(4)
C045 C035 H035 120.1
C01T C036 C02H 119.7(3)
C01T C036 H036 120.1
C02H C036 H036 120.1
C013 C037 C01N 62.1(2)
C013 C037 H03M 117.6
C013 C037 H03O 117.6
C01N C037 H03M 117.6
C01N C037 H03O 117.6
H03M C037 H03O 114.6
C019 C038 C02M 61.7(2)
C019 C038 H03F 117.6
C019 C038 H03G 117.6
C02M C038 H03F 117.6
C02M C038 H03G 117.6
H03F C038 H03G 114.7
C00O C039 H039 119.9
C00O C039 C04D 120.2(4)
C04D C039 H039 119.9
C024 C03A H03A 120.2
C024 C03A C03V 119.6(4)
C03V C03A H03A 120.2
C028 C03B H3AA 119.9
C03H C03B C028 120.2(3)
C03H C03B H3AA 119.9
C00O C03C H03H 119.4
C03W C03C C00O 121.1(4)
C03W C03C H03H 119.4
C03K C03D H03D 120.0
C03N C03D H03D 120.0
C03N C03D C03K 120.0(4)
C025 C03E H03E 119.9
C025 C03E C03Y 120.1(4)
C03Y C03E H03E 119.9
C02M C03F H03I 109.0
C02M C03F H03J 109.0
C02M C03F C03M 112.9(3)
H03I C03F H03J 107.8
C03M C03F H03I 109.0
C03M C03F H03J 109.0
C022 C03G H4AA 120.2
C022 C03G C04G 119.5(5)
C04G C03G H4AA 120.2
C01P C03H H5AA 119.8
C03B C03H C01P 120.3(4)
C03B C03H H5AA 119.8
C01B C03I H03B 108.9
C01B C03I H03C 108.9
C021 C03I C01B 113.2(3)
C021 C03I H03B 108.9
C021 C03I H03C 108.9
H03B C03I H03C 107.7
C01U C03J H03R 119.7
C03S C03J C01U 120.6(4)
C03S C03J H03R 119.7
C02C C03K H03K 119.7
C03D C03K C02C 120.6(4)
C03D C03K H03K 119.7
C02B C03L H03L 119.2
C04A C03L C02B 121.7(4)
C04A C03L H03L 119.2
C042 C03M C03F 120.8(4)
C046 C03M C03F 120.7(4)
C046 C03M C042 118.5(4)
C02G C03N H03N 120.0
C03D C03N C02G 119.9(4)
C03D C03N H03N 120.0
C022 C03O H6AA 119.6
C022 C03O C04K 120.8(5)
C04K C03O H6AA 119.6
C03X C03P H03P 120.4
C041 C03P H03P 120.4
C041 C03P C03X 119.2(4)
C02W C03Q C031 120.2(4)
C02W C03Q H03Q 119.9
C031 C03Q H03Q 119.9
C02I C03R H03S 120.1
C02I C03R C04O 119.9(5)
C04O C03R H03S 120.1
C02Y C03S H03T 120.1
C03J C03S C02Y 119.7(3)
C03J C03S H03T 120.1
C02D C03T C02O 120.0(4)
C02D C03T H03U 120.0
C02O C03T H03U 120.0
C02I C03U H03 119.6
C04J C03U C02I 120.8(5)
C04J C03U H03 119.6
C03A C03V H03V 120.3
C04A C03V C03A 119.3(4)
C04A C03V H03V 120.3
C03C C03W H03W 120.0
C04F C03W C03C 120.0(4)
C04F C03W H03W 120.0
C02F C03X C03P 120.1(4)
C02F C03X H03X 120.0
C03P C03X H03X 120.0
C03E C03Y H03Y 120.4
C03Z C03Y C03E 119.2(4)
C03Z C03Y H03Y 120.4
C02K C03Z H03Z 119.7
C03Y C03Z C02K 120.5(4)
C03Y C03Z H03Z 119.7
C01X C040 H040 120.4
C01X C040 C043 119.2(3)
C043 C040 H040 120.4
C02U C041 H041 119.8
C03P C041 C02U 120.4(4)
C03P C041 H041 119.8
C03M C042 H042 120.0
C04L C042 C03M 120.0(5)
C04L C042 H042 120.0
C030 C043 C040 120.8(4)
C030 C043 H043 119.6
C040 C043 H043 119.6
C034 C044 H044 119.8
C034 C044 C045 120.4(4)
C045 C044 H044 119.8
C035 C045 C044 119.8(4)
C035 C045 H045 120.1
C044 C045 H045 120.1
C03M C046 H046 119.9
C03M C046 C04C 120.1(5)
C04C C046 H046 119.9
C04C C047 H047 120.4
C04L C047 H047 120.4
C04L C047 C04C 119.1(4)
C04J C048 H048 120.1
C04J C048 C04O 119.8(4)
C04O C048 H048 120.1
O007 C049 H04H 109.5
O007 C049 H04I 109.5
O007 C049 H04J 109.5
H04H C049 H04I 109.5
H04H C049 H04J 109.5
H04I C049 H04J 109.5
C03L C04A H04A 119.9
C03V C04A C03L 120.1(4)
C03V C04A H04A 119.9
C04G C04B H04W 119.9
C04K C04B H04W 119.9
C04K C04B C04G 120.2(4)
C046 C04C H04K 119.7
C047 C04C C046 120.6(5)
C047 C04C H04K 119.7
C039 C04D H04L 120.0
C039 C04D C04F 119.9(4)
C04F C04D H04L 120.0
O002 C04E H04E 109.5
O002 C04E H04F 109.5
O002 C04E H04G 109.5
H04E C04E H04F 109.5
H04E C04E H04G 109.5
H04F C04E H04G 109.5
C03W C04F C04D 119.7(4)
C03W C04F H04M 120.2
C04D C04F H04M 120.2
C03G C04G H04X 119.9
C04B C04G C03G 120.3(5)
C04B C04G H04X 119.9
O004 C04H H04N 109.5
O004 C04H H04O 109.5
O004 C04H H04P 109.5
H04N C04H H04O 109.5
H04N C04H H04P 109.5
H04O C04H H04P 109.5
O009 C04I H04R 109.5
O009 C04I H04S 109.5
O009 C04I H04T 109.5
H04R C04I H04S 109.5
H04R C04I H04T 109.5
H04S C04I H04T 109.5
C03U C04J H04U 119.9
C048 C04J C03U 120.2(5)
C048 C04J H04U 119.9
C03O C04K H04Y 120.2
C04B C04K C03O 119.6(5)
C04B C04K H04Y 120.2
C042 C04L H04Q 119.2
C047 C04L C042 121.6(5)
C047 C04L H04Q 119.2
O008 C04M H04Z 109.5
O008 C04M HB 109.5
O008 C04M HC 109.5
H04Z C04M HB 109.5
H04Z C04M HC 109.5
HB C04M HC 109.5
O001 C04N H04B 109.5
O001 C04N H04C 109.5
O001 C04N H04D 109.5
H04B C04N H04C 109.5
H04B C04N H04D 109.5
H04C C04N H04D 109.5
C03R C04O H04V 119.9
C048 C04O C03R 120.2(5)
C048 C04O H04V 119.9

loop_
_geom_bond_atom_site_label_1
_geom_bond_atom_site_label_2
_geom_bond_distance
O001 C00M 1.344(4)
O001 C04N 1.432(4)
O002 C00T 1.336(4)
O002 C04E 1.437(4)
O003 C00J 1.207(4)
O004 C012 1.341(4)
O004 C04H 1.437(4)
O005 C00K 1.205(4)
O006 C00L 1.204(4)
O007 C00Z 1.337(4)
O007 C049 1.447(4)
O008 C01D 1.337(5)
O008 C04M 1.443(4)
O009 C01S 1.334(5)
O009 C04I 1.442(4)
O00A C00W 1.218(4)
O00B C00M 1.199(4)
O00C C00Z 1.202(4)
O00D C00T 1.201(4)
O00E C01D 1.197(5)
O00F C01S 1.199(5)
O00G C012 1.199(4)
O00H C026 1.202(5)
O00I C027 1.219(5)
C00J C00V 1.528(4)
C00J C016 1.486(4)
C00K C013 1.521(4)
C00K C01H 1.494(4)
C00L C00Y 1.491(4)
C00L C010 1.525(4)
C00M C01Z 1.497(4)
C00N C013 1.506(4)
C00N C01U 1.396(5)
C00N C01V 1.384(5)
C00O C019 1.515(4)
C00O C039 1.379(5)
C00O C03C 1.386(5)
C00P C01G 1.386(5)
C00P C01L 1.515(4)
C00P C030 1.392(5)
C00Q C010 1.512(4)
C00Q C015 1.391(5)
C00Q C01P 1.390(5)
C00R C00V 1.511(4)
C00R C011 1.385(5)
C00R C01W 1.389(5)
C00S C00V 1.537(4)
C00S C00Z 1.499(4)
C00S C01A 1.506(4)
C00S C01J 1.517(4)
C00T C01B 1.500(4)
C00U H00U 0.9500
C00U C00Y 1.391(4)
C00U C01Q 1.378(5)
C00V C01A 1.496(4)
C00W C019 1.517(5)
C00W C01C 1.500(4)
C00X H00X 0.9500
C00X C016 1.403(4)
C00X C02A 1.381(5)
C00Y C032 1.391(5)
C010 C01I 1.544(4)
C010 C02X 1.485(4)
C011 H011 0.9500
C011 C01T 1.387(4)
C012 C02M 1.492(4)
C013 C01N 1.549(4)
C013 C037 1.493(4)
C014 C01R 1.507(5)
C014 C02L 1.382(5)
C014 C034 1.395(5)
C015 H015 0.9500
C015 C028 1.383(5)
C016 C01F 1.390(5)
C017 C01J 1.520(5)
C017 C025 1.382(5)
C017 C02K 1.387(5)
C018 H018 0.9500
C018 C01H 1.387(5)
C018 C02O 1.386(5)
C019 C02M 1.540(5)
C019 C038 1.492(5)
C01A H01A 0.9900
C01A H01B 0.9900
C01B C01R 1.537(5)
C01B C02E 1.502(4)
C01B C03I 1.523(5)
C01C C01K 1.385(5)
C01C C031 1.395(5)
C01D C01I 1.491(4)
C01E H01E 0.9500
C01E C01F 1.381(5)
C01E C02N 1.394(5)
C01F H01F 0.9500
C01G H01G 0.9500
C01G C01X 1.383(5)
C01H C02S 1.392(5)
C01I C029 1.512(4)
C01I C02X 1.512(5)
C01J H01C 0.9900
C01J H01D 0.9900
C01K H01K 0.9500
C01K C02V 1.386(5)
C01L C01Z 1.540(5)
C01L C020 1.498(4)
C01L C026 1.521(5)
C01M C027 1.491(5)
C01M C02C 1.406(5)
C01M C02G 1.387(5)
C01N C01S 1.493(4)
C01N C023 1.515(4)
C01N C037 1.509(5)
C01O C01Y 1.393(5)
C01O C026 1.497(5)
C01O C02P 1.393(5)
C01P H01P 0.9500
C01P C03H 1.384(5)
C01Q H01Q 0.9500
C01Q C02Z 1.376(6)
C01R C027 1.521(5)
C01R C02E 1.505(5)
C01T H01T 0.9500
C01T C036 1.381(6)
C01U H01U 0.9500
C01U C03J 1.385(5)
C01V H01V 0.9500
C01V C02Y 1.386(5)
C01W H01W 0.9500
C01W C02H 1.388(5)
C01X H01X 0.9500
C01X C040 1.381(6)
C01Y H01Y 0.9500
C01Y C02R 1.378(5)
C01Z C020 1.502(4)
C01Z C02T 1.524(5)
C020 H02A 0.9900
C020 H02B 0.9900
C021 C02F 1.378(5)
C021 C02U 1.394(5)
C021 C03I 1.513(6)
C022 C029 1.523(5)
C022 C03G 1.383(6)
C022 C03O 1.381(6)
C023 H02Q 0.9900
C023 H02S 0.9900
C023 C02I 1.516(5)
C024 H024 0.9500
C024 C02B 1.375(5)
C024 C03A 1.380(5)
C025 H025 0.9500
C025 C03E 1.380(5)
C028 H028 0.9500
C028 C03B 1.381(6)
C029 H02 0.9900
C029 H 0.9900
C02A H02K 0.9500
C02A C02N 1.383(6)
C02B C02T 1.519(5)
C02B C03L 1.387(5)
C02C H02E 0.9500
C02C C03K 1.384(5)
C02D H02T 0.9500
C02D C02S 1.387(5)
C02D C03T 1.382(6)
C02E H02F 0.9900
C02E H02G 0.9900
C02F H02H 0.9500
C02F C03X 1.385(6)
C02G H02I 0.9500
C02G C03N 1.379(5)
C02H H02M 0.9500
C02H C036 1.383(6)
C02I C03R 1.387(6)
C02I C03U 1.388(6)
C02J H02J 0.9500
C02J C02P 1.383(5)
C02J C033 1.387(5)
C02K H02N 0.9500
C02K C03Z 1.383(6)
C02L H02L 0.9500
C02L C035 1.387(5)
C02M C038 1.512(5)
C02M C03F 1.515(5)
C02N H02O 0.9500
C02O H02X 0.9500
C02O C03T 1.385(6)
C02P H02P 0.9500
C02Q H0AA 0.9500
C02Q C02Z 1.392(5)
C02Q C032 1.391(4)
C02R H02R 0.9500
C02R C033 1.372(6)
C02S H02Y 0.9500
C02T H02C 0.9900
C02T H02D 0.9900
C02U H02U 0.9500
C02U C041 1.391(6)
C02V H02V 0.9500
C02V C02W 1.375(6)
C02W H02W 0.9500
C02W C03Q 1.376(6)
C02X H1AA 0.9900
C02X HA 0.9900
C02Y H02Z 0.9500
C02Y C03S 1.382(6)
C02Z H2AA 0.9500
C030 H030 0.9500
C030 C043 1.374(6)
C031 H031 0.9500
C031 C03Q 1.386(5)
C032 H032 0.9500
C033 H033 0.9500
C034 H034 0.9500
C034 C044 1.383(6)
C035 H035 0.9500
C035 C045 1.380(6)
C036 H036 0.9500
C037 H03M 0.9900
C037 H03O 0.9900
C038 H03F 0.9900
C038 H03G 0.9900
C039 H039 0.9500
C039 C04D 1.389(5)
C03A H03A 0.9500
C03A C03V 1.385(6)
C03B H3AA 0.9500
C03B C03H 1.373(6)
C03C H03H 0.9500
C03C C03W 1.375(6)
C03D H03D 0.9500
C03D C03K 1.382(6)
C03D C03N 1.372(6)
C03E H03E 0.9500
C03E C03Y 1.390(7)
C03F H03I 0.9900
C03F H03J 0.9900
C03F C03M 1.517(5)
C03G H4AA 0.9500
C03G C04G 1.397(6)
C03H H5AA 0.9500
C03I H03B 0.9900
C03I H03C 0.9900
C03J H03R 0.9500
C03J C03S 1.382(6)
C03K H03K 0.9500
C03L H03L 0.9500
C03L C04A 1.375(6)
C03M C042 1.394(6)
C03M C046 1.382(6)
C03N H03N 0.9500
C03O H6AA 0.9500
C03O C04K 1.386(6)
C03P H03P 0.9500
C03P C03X 1.388(6)
C03P C041 1.367(7)
C03Q H03Q 0.9500
C03R H03S 0.9500
C03R C04O 1.392(7)
C03S H03T 0.9500
C03T H03U 0.9500
C03U H03 0.9500
C03U C04J 1.383(6)
C03V H03V 0.9500
C03V C04A 1.374(7)
C03W H03W 0.9500
C03W C04F 1.372(7)
C03X H03X 0.9500
C03Y H03Y 0.9500
C03Y C03Z 1.372(7)
C03Z H03Z 0.9500
C040 H040 0.9500
C040 C043 1.388(6)
C041 H041 0.9500
C042 H042 0.9500
C042 C04L 1.379(6)
C043 H043 0.9500
C044 H044 0.9500
C044 C045 1.385(7)
C045 H045 0.9500
C046 H046 0.9500
C046 C04C 1.397(6)
C047 H047 0.9500
C047 C04C 1.370(8)
C047 C04L 1.358(8)
C048 H048 0.9500
C048 C04J 1.368(8)
C048 C04O 1.389(9)
C049 H04H 0.9800
C049 H04I 0.9800
C049 H04J 0.9800
C04A H04A 0.9500
C04B H04W 0.9500
C04B C04G 1.379(8)
C04B C04K 1.375(8)
C04C H04K 0.9500
C04D H04L 0.9500
C04D C04F 1.395(7)
C04E H04E 0.9800
C04E H04F 0.9800
C04E H04G 0.9800
C04F H04M 0.9500
C04G H04X 0.9500
C04H H04N 0.9800
C04H H04O 0.9800
C04H H04P 0.9800
C04I H04R 0.9800
C04I H04S 0.9800
C04I H04T 0.9800
C04J H04U 0.9500
C04K H04Y 0.9500
C04L H04Q 0.9500
C04M H04Z 0.9800
C04M HB 0.9800
C04M HC 0.9800
C04N H04B 0.9800
C04N H04C 0.9800
C04N H04D 0.9800
C04O H04V 0.9500

loop_
_geom_torsion_atom_site_label_1
_geom_torsion_atom_site_label_2
_geom_torsion_atom_site_label_3
_geom_torsion_atom_site_label_4
_geom_torsion
O001 C00M C01Z C01L 69.2(3)
O001 C00M C01Z C020 3.2(4)
O001 C00M C01Z C02T -148.7(3)
O002 C00T C01B C01R 69.8(4)
O002 C00T C01B C02E 3.5(4)
O002 C00T C01B C03I -146.5(3)
O003 C00J C00V C00R 80.7(4)
O003 C00J C00V C00S -60.0(4)
O003 C00J C00V C01A -128.4(3)
O003 C00J C016 C00X 17.2(4)
O003 C00J C016 C01F -159.1(3)
O004 C012 C02M C019 71.2(4)
O004 C012 C02M C038 5.6(4)
O004 C012 C02M C03F -144.2(3)
O005 C00K C013 C00N 76.2(4)
O005 C00K C013 C01N -65.2(4)
O005 C00K C013 C037 -133.4(3)
O005 C00K C01H C018 18.8(5)
O005 C00K C01H C02S -159.2(3)
O006 C00L C00Y C00U 16.6(5)
O006 C00L C00Y C032 -160.3(3)
O006 C00L C010 C00Q 76.8(4)
O006 C00L C010 C01I -63.6(4)
O006 C00L C010 C02X -132.6(3)
O008 C01D C01I C010 67.0(4)
O008 C01D C01I C029 -150.6(3)
O008 C01D C01I C02X 1.6(4)
O00A C00W C019 C00O 100.2(4)
O00A C00W C019 C02M -43.2(4)
O00A C00W C019 C038 -111.9(4)
O00A C00W C01C C01K -5.1(5)
O00A C00W C01C C031 171.1(3)
O00B C00M C01Z C01L -109.1(4)
O00B C00M C01Z C020 -175.1(3)
O00B C00M C01Z C02T 33.0(5)
O00D C00T C01B C01R -107.0(4)
O00D C00T C01B C02E -173.3(3)
O00D C00T C01B C03I 36.8(5)
O00E C01D C01I C010 -111.0(4)
O00E C01D C01I C029 31.3(5)
O00E C01D C01I C02X -176.5(3)
O00G C012 C02M C019 -107.2(4)
O00G C012 C02M C038 -172.8(3)
O00G C012 C02M C03F 37.5(5)
C00J C00V C01A C00S 103.6(3)
C00J C016 C01F C01E 174.3(3)
C00K C013 C01N C01S 136.8(3)
C00K C013 C01N C023 -3.0(4)
C00K C013 C01N C037 -111.3(3)
C00K C013 C037 C01N 104.1(3)
C00K C01H C02S C02D 177.2(3)
C00L C00Y C032 C02Q 176.1(3)
C00L C010 C01I C01D 135.6(3)
C00L C010 C01I C029 -4.3(4)
C00L C010 C01I C02X -112.5(3)
C00L C010 C02X C01I 103.8(3)
C00M C01Z C020 C01L 100.1(3)
C00M C01Z C02T C02B 63.2(4)
C00N C013 C01N C01S -1.9(4)
C00N C013 C01N C023 -141.8(3)
C00N C013 C01N C037 109.9(3)
C00N C013 C037 C01N -107.9(3)
C00N C01U C03J C03S -0.9(6)
C00N C01V C02Y C03S -0.8(6)
C00O C019 C02M C012 -0.3(4)
C00O C019 C02M C038 109.9(3)
C00O C019 C02M C03F -141.6(3)
C00O C019 C038 C02M -108.1(3)
C00O C039 C04D C04F 0.5(6)
C00O C03C C03W C04F 0.4(6)
C00P C01G C01X C040 0.6(6)
C00P C01L C01Z C00M -0.4(4)
C00P C01L C01Z C020 111.1(3)
C00P C01L C01Z C02T -139.0(3)
C00P C01L C020 C01Z -107.6(3)
C00P C01L C026 O00H 98.5(4)
C00P C01L C026 C01O -80.0(4)
C00P C030 C043 C040 -0.7(6)
C00Q C010 C01I C01D -1.8(4)
C00Q C010 C01I C029 -141.7(3)
C00Q C010 C01I C02X 110.2(3)
C00Q C010 C02X C01I -108.1(3)
C00Q C015 C028 C03B -0.4(5)
C00Q C01P C03H C03B -0.6(6)
C00R C00V C01A C00S -108.0(3)
C00R C011 C01T C036 -1.3(5)
C00R C01W C02H C036 -0.7(5)
C00T C01B C01R C014 0.4(4)
C00T C01B C01R C027 141.0(3)
C00T C01B C01R C02E -110.8(3)
C00T C01B C02E C01R 100.7(3)
C00T C01B C03I C021 60.8(4)
C00U C00Y C032 C02Q -0.8(5)
C00U C01Q C02Z C02Q -1.0(5)
C00V C00J C016 C00X -166.5(3)
C00V C00J C016 C01F 17.2(4)
C00V C00R C011 C01T 179.8(3)
C00V C00R C01W C02H -178.8(3)
C00V C00S C00Z O007 66.1(4)
C00V C00S C00Z O00C -112.0(4)
C00V C00S C01J C017 -162.9(3)
C00W C019 C02M C012 140.6(3)
C00W C019 C02M C038 -109.2(3)
C00W C019 C02M C03F -0.6(4)
C00W C019 C038 C02M 106.6(3)
C00W C01C C01K C02V 174.4(3)
C00W C01C C031 C03Q -174.6(3)
C00X C016 C01F C01E -1.9(5)
C00X C02A C02N C01E -1.6(5)
C00Y C00L C010 C00Q -100.5(3)
C00Y C00L C010 C01I 119.1(3)
C00Y C00L C010 C02X 50.2(4)
C00Y C00U C01Q C02Z 1.3(5)
C00Z C00S C00V C00J 135.5(3)
C00Z C00S C00V C00R -2.1(4)
C00Z C00S C00V C01A -112.4(3)
C00Z C00S C01A C00V 100.5(3)
C00Z C00S C01J C017 58.3(4)
C010 C00L C00Y C00U -166.2(3)
C010 C00L C00Y C032 16.9(4)
C010 C00Q C015 C028 -179.9(3)
C010 C00Q C01P C03H -179.6(3)
C010 C01I C029 C022 -162.9(3)
C011 C00R C00V C00J 110.9(3)
C011 C00R C00V C00S -109.9(3)
C011 C00R C00V C01A -40.1(4)
C011 C00R C01W C02H 0.6(5)
C011 C01T C036 C02H 1.2(6)
C012 C02M C038 C019 101.3(3)
C012 C02M C03F C03M 60.4(4)
C013 C00K C01H C018 -164.3(3)
C013 C00K C01H C02S 17.7(4)
C013 C00N C01U C03J -179.4(3)
C013 C00N C01V C02Y -179.8(3)
C013 C01N C01S O009 69.2(4)
C013 C01N C01S O00F -109.6(4)
C013 C01N C023 C02I -162.0(3)
C014 C01R C027 O00I 102.5(4)
C014 C01R C027 C01M -76.6(4)
C014 C01R C02E C01B -107.2(3)
C014 C02L C035 C045 0.3(6)
C014 C034 C044 C045 -0.5(6)
C015 C00Q C010 C00L 113.6(3)
C015 C00Q C010 C01I -107.4(4)
C015 C00Q C010 C02X -37.3(4)
C015 C00Q C01P C03H 0.4(5)
C015 C028 C03B C03H 0.1(6)
C016 C00J C00V C00R -95.6(3)
C016 C00J C00V C00S 123.7(3)
C016 C00J C00V C01A 55.2(4)
C016 C00X C02A C02N 1.6(5)
C017 C025 C03E C03Y 0.5(5)
C017 C02K C03Z C03Y 0.6(6)
C018 C01H C02S C02D -0.8(5)
C018 C02O C03T C02D -1.0(5)
C019 C00O C039 C04D -179.7(3)
C019 C00O C03C C03W 179.2(4)
C019 C00W C01C C01K 173.7(3)
C019 C00W C01C C031 -10.0(5)
C019 C02M C03F C03M -158.4(3)
C01A C00S C00V C00J -112.1(3)
C01A C00S C00V C00R 110.2(3)
C01A C00S C00Z O007 -0.3(4)
C01A C00S C00Z O00C -178.4(3)
C01A C00S C01J C017 -93.7(4)
C01B C01R C027 O00I -40.7(5)
C01B C01R C027 C01M 140.3(3)
C01C C00W C019 C00O -78.6(3)
C01C C00W C019 C02M 138.0(3)
C01C C00W C019 C038 69.2(4)
C01C C01K C02V C02W 0.6(5)
C01C C031 C03Q C02W 0.1(5)
C01D C01I C029 C022 57.5(4)
C01D C01I C02X C010 100.3(3)
C01F C01E C02N C02A -0.2(5)
C01G C00P C01L C01Z -103.1(4)
C01G C00P C01L C020 -33.4(5)
C01G C00P C01L C026 114.8(3)
C01G C00P C030 C043 0.7(5)
C01G C01X C040 C043 -0.6(6)
C01H C00K C013 C00N -100.7(3)
C01H C00K C013 C01N 117.9(3)
C01H C00K C013 C037 49.7(4)
C01H C018 C02O C03T 1.1(5)
C01J C00S C00V C00J -3.4(4)
C01J C00S C00V C00R -141.0(3)
C01J C00S C00V C01A 108.7(3)
C01J C00S C00Z O007 -152.1(3)
C01J C00S C00Z O00C 29.7(4)
C01J C00S C01A C00V -109.4(3)
C01J C017 C025 C03E 178.1(3)
C01J C017 C02K C03Z -178.7(3)
C01K C01C C031 C03Q 1.7(5)
C01K C02V C02W C03Q 1.2(5)
C01L C00P C01G C01X 179.7(3)
C01L C00P C030 C043 -179.7(3)
C01L C01Z C02T C02B -158.4(3)
C01M C02C C03K C03D 0.3(5)
C01M C02G C03N C03D 0.9(5)
C01N C023 C02I C03R -134.3(3)
C01N C023 C02I C03U 46.7(4)
C01O C01Y C02R C033 0.0(5)
C01P C00Q C010 C00L -66.4(4)
C01P C00Q C010 C01I 72.6(4)
C01P C00Q C010 C02X 142.7(3)
C01P C00Q C015 C028 0.1(5)
C01Q C00U C00Y C00L -177.4(3)
C01Q C00U C00Y C032 -0.4(5)
C01R C014 C02L C035 178.9(3)
C01R C014 C034 C044 -178.8(4)
C01R C01B C03I C021 -159.4(3)
C01S C01N C023 C02I 57.9(4)
C01S C01N C037 C013 101.4(3)
C01U C00N C013 C00K -67.8(4)
C01U C00N C013 C01N 72.3(4)
C01U C00N C013 C037 141.8(3)
C01U C00N C01V C02Y 0.0(5)
C01U C03J C03S C02Y 0.1(6)
C01V C00N C013 C00K 112.0(4)
C01V C00N C013 C01N -107.9(4)
C01V C00N C013 C037 -38.4(5)
C01V C00N C01U C03J 0.9(5)
C01V C02Y C03S C03J 0.8(6)
C01W C00R C00V C00J -69.7(4)
C01W C00R C00V C00S 69.5(4)
C01W C00R C00V C01A 139.3(3)
C01W C00R C011 C01T 0.4(5)
C01W C02H C036 C01T -0.2(6)
C01X C040 C043 C030 0.7(6)
C01Y C01O C026 O00H -2.9(5)
C01Y C01O C026 C01L 175.6(3)
C01Y C01O C02P C02J -0.3(5)
C01Y C02R C033 C02J 0.0(6)
C01Z C01L C026 O00H -44.3(5)
C01Z C01L C026 C01O 137.2(3)
C020 C01L C01Z C00M -111.5(3)
C020 C01L C01Z C02T 109.9(3)
C020 C01L C026 O00H -112.5(4)
C020 C01L C026 C01O 69.0(4)
C020 C01Z C02T C02B -88.0(4)
C021 C02F C03X C03P 0.5(6)
C021 C02U C041 C03P 0.7(6)
C022 C03G C04G C04B 0.0(6)
C022 C03O C04K C04B 0.7(6)
C023 C01N C01S O009 -148.1(3)
C023 C01N C01S O00F 33.1(5)
C023 C01N C037 C013 -109.4(3)
C023 C02I C03R C04O -178.0(3)
C023 C02I C03U C04J 177.6(3)
C024 C02B C02T C01Z 59.2(4)
C024 C02B C03L C04A 1.9(6)
C024 C03A C03V C04A 0.2(6)
C025 C017 C01J C00S 53.7(4)
C025 C017 C02K C03Z 0.0(5)
C025 C03E C03Y C03Z 0.1(6)
C026 C01L C01Z C00M 139.6(3)
C026 C01L C01Z C020 -109.0(3)
C026 C01L C01Z C02T 0.9(4)
C026 C01L C020 C01Z 106.5(3)
C026 C01O C01Y C02R 177.8(3)
C026 C01O C02P C02J -177.8(3)
C027 C01M C02C C03K -176.7(3)
C027 C01M C02G C03N 176.2(3)
C027 C01R C02E C01B 106.8(4)
C028 C03B C03H C01P 0.4(6)
C029 C01I C02X C010 -109.0(3)
C029 C022 C03G C04G 179.2(3)
C029 C022 C03O C04K -179.6(3)
C02A C00X C016 C00J -176.3(3)
C02A C00X C016 C01F 0.2(4)
C02B C024 C03A C03V 0.9(6)
C02B C03L C04A C03V -0.9(7)
C02C C01M C027 O00I 172.9(4)
C02C C01M C027 C01R -8.0(5)
C02C C01M C02G C03N -0.7(5)
C02E C01B C01R C014 111.2(4)
C02E C01B C01R C027 -108.2(3)
C02E C01B C03I C021 -88.4(4)
C02E C01R C027 O00I -108.6(4)
C02E C01R C027 C01M 72.4(4)
C02F C021 C02U C041 0.3(5)
C02F C021 C03I C01B 63.0(4)
C02G C01M C027 O00I -3.8(5)
C02G C01M C027 C01R 175.3(3)
C02G C01M C02C C03K 0.0(5)
C02I C03R C04O C048 -0.1(6)
C02I C03U C04J C048 0.9(6)
C02K C017 C01J C00S -127.6(3)
C02K C017 C025 C03E -0.6(5)
C02L C014 C01R C01B -101.2(4)
C02L C014 C01R C027 116.2(4)
C02L C014 C01R C02E -31.7(5)
C02L C014 C034 C044 1.2(6)
C02L C035 C045 C044 0.3(6)
C02M C03F C03M C042 55.1(4)
C02M C03F C03M C046 -126.7(4)
C02N C01E C01F C016 2.0(5)
C02O C018 C01H C00K -178.3(3)
C02O C018 C01H C02S -0.2(5)
C02P C01O C01Y C02R 0.1(5)
C02P C01O C026 O00H 174.7(4)
C02P C01O C026 C01L -6.8(5)
C02P C02J C033 C02R -0.2(5)
C02S C02D C03T C02O 0.0(6)
C02T C01Z C020 C01L -110.3(4)
C02T C02B C03L C04A -176.0(4)
C02U C021 C02F C03X -0.9(5)
C02U C021 C03I C01B -119.7(4)
C02V C02W C03Q C031 -1.5(5)
C02X C010 C01I C01D -111.9(3)
C02X C010 C01I C029 108.2(3)
C02X C01I C029 C022 -94.8(4)
C02Z C02Q C032 C00Y 1.1(5)
C030 C00P C01G C01X -0.6(5)
C030 C00P C01L C01Z 77.3(4)
C030 C00P C01L C020 147.0(3)
C030 C00P C01L C026 -64.8(4)
C031 C01C C01K C02V -2.0(5)
C032 C02Q C02Z C01Q -0.3(5)
C033 C02J C02P C01O 0.4(5)
C034 C014 C01R C01B 78.7(4)
C034 C014 C01R C027 -63.9(4)
C034 C014 C01R C02E 148.3(3)
C034 C014 C02L C035 -1.1(5)
C034 C044 C045 C035 -0.2(7)
C037 C013 C01N C01S -111.9(3)
C037 C013 C01N C023 108.3(3)
C037 C01N C01S O009 2.9(4)
C037 C01N C01S O00F -175.8(3)
C037 C01N C023 C02I -93.3(4)
C038 C019 C02M C012 -110.2(3)
C038 C019 C02M C03F 108.5(3)
C038 C02M C03F C03M -88.7(4)
C039 C00O C019 C00W -62.9(4)
C039 C00O C019 C02M 79.8(4)
C039 C00O C019 C038 149.7(3)
C039 C00O C03C C03W -0.2(6)
C039 C04D C04F C03W -0.3(7)
C03A C024 C02B C02T 176.0(3)
C03A C024 C02B C03L -2.0(5)
C03A C03V C04A C03L -0.2(7)
C03C C00O C019 C00W 117.6(4)
C03C C00O C019 C02M -99.6(4)
C03C C00O C019 C038 -29.7(5)
C03C C00O C039 C04D -0.2(5)
C03C C03W C04F C04D -0.1(7)
C03E C03Y C03Z C02K -0.6(6)
C03F C02M C038 C019 -111.1(3)
C03F C03M C042 C04L 176.5(3)
C03F C03M C046 C04C -177.7(3)
C03G C022 C029 C01I 47.4(4)
C03G C022 C03O C04K -0.4(6)
C03I C01B C01R C014 -139.6(3)
C03I C01B C01R C027 1.0(4)
C03I C01B C01R C02E 109.2(3)
C03I C01B C02E C01R -111.7(4)
C03I C021 C02F C03X 176.5(3)
C03I C021 C02U C041 -177.1(3)
C03K C03D C03N C02G -0.5(6)
C03L C02B C02T C01Z -122.9(4)
C03M C042 C04L C047 1.6(6)
C03M C046 C04C C047 0.9(6)
C03N C03D C03K C02C -0.1(6)
C03O C022 C029 C01I -133.5(3)
C03O C022 C03G C04G 0.1(5)
C03R C02I C03U C04J -1.3(5)
C03T C02D C02S C01H 0.8(5)
C03U C02I C03R C04O 0.9(5)
C03X C03P C041 C02U -1.1(6)
C041 C03P C03X C02F 0.5(6)
C042 C03M C046 C04C 0.5(6)
C046 C03M C042 C04L -1.7(5)
C049 O007 C00Z O00C 11.4(5)
C049 O007 C00Z C00S -166.7(3)
C04C C047 C04L C042 -0.1(7)
C04E O002 C00T O00D 10.5(5)
C04E O002 C00T C01B -166.2(3)
C04G C04B C04K C03O -0.5(7)
C04H O004 C012 O00G 9.3(5)
C04H O004 C012 C02M -169.1(3)
C04I O009 C01S O00F 8.2(5)
C04I O009 C01S C01N -170.5(3)
C04J C048 C04O C03R -0.4(6)
C04K C04B C04G C03G 0.2(6)
C04L C047 C04C C046 -1.1(7)
C04M O008 C01D O00E 11.1(5)
C04M O008 C01D C01I -166.9(3)
C04N O001 C00M O00B 13.4(5)
C04N O001 C00M C01Z -164.9(3)
C04O C048 C04J C03U 0.0(6)
